data_4311548
loop_
_publ_author_name
'Takanori Nishioka'
'Hiroaki Kitayama'
'Brian K. Breedlove'
'Kimie Shiomi'
'Isamu Kinoshita'
'Kiyoshi Isobe'

_publ_section_title
;
 Novel Nucleophilic Reactivity of Disulfido Ligands Coordinated Parallel
 to M-M (M = Rh, Ir) Bonds
;
_journal_name_full 'Inorganic Chemistry'
_journal_page_first 5688
_journal_page_last 5697
_journal_paper_doi 10.1021/ic049855t
_journal_volume 43
_journal_year 2004
_chemical_formula_moiety 'C95 H114 B2 S2 Rh4 '
_chemical_formula_sum 'C95 H114 B2 Rh4 S2'
_chemical_formula_weight 1753.31
_space_group_IT_number 14
_symmetry_cell_setting monoclinic
_symmetry_Int_Tables_number 14
_symmetry_space_group_name_Hall '-P 2yn'
_symmetry_space_group_name_H-M 'P 1 21/n 1'
_cell_angle_alpha 90
_cell_angle_beta 92.869(5)
_cell_angle_gamma 90
_cell_formula_units_Z 4
_cell_length_a 16.868(2)
_cell_length_b 17.464(2)
_cell_length_c 29.355(3)
_cell_measurement_reflns_used 8870
_cell_measurement_temperature 293.2
_cell_measurement_theta_max 27.5
_cell_measurement_theta_min 3.0
_cell_volume 8636.6(17)
_computing_cell_refinement CRYSTALCLEAR
_computing_data_collection CRYSTALCLEAR
_computing_data_reduction 'teXsan Ver. 1.11'
_computing_publication_material 'teXsan Ver. 1.11'
_computing_structure_refinement SHELXL97
_computing_structure_solution SIR92
_diffrn_detector_area_resol_mean 14.62
_diffrn_measurement_device_type 'Rigaku/MSC Mercury CCD'
_diffrn_measurement_method \w
_diffrn_radiation_type 'Mo K\a'
_diffrn_radiation_wavelength 0.7107
_diffrn_reflns_av_R_equivalents 0.082
_diffrn_reflns_limit_h_max 21
_diffrn_reflns_limit_h_min 0
_diffrn_reflns_limit_k_max 22
_diffrn_reflns_limit_k_min 0
_diffrn_reflns_limit_l_max 38
_diffrn_reflns_limit_l_min -38
_diffrn_reflns_number 66101
_diffrn_reflns_theta_max 27.49
_exptl_absorpt_coefficient_mu 0.841
_exptl_absorpt_correction_T_max 0.998
_exptl_absorpt_correction_T_min 0.778
_exptl_absorpt_correction_type multi-scan
_exptl_absorpt_process_details '(Jacobson, 1998)'
_exptl_crystal_colour Red
_exptl_crystal_density_diffrn 1.348
_exptl_crystal_density_method 'not measured'
_exptl_crystal_description Platelet
_exptl_crystal_size_max 0.230
_exptl_crystal_size_mid 0.070
_exptl_crystal_size_min 0.050
_refine_diff_density_max 0.52
_refine_diff_density_min -0.33
_refine_ls_extinction_coef 0.0000
_refine_ls_extinction_expression Fc^*^=kFc[1+0.001xFc^2^\l^3^/sin(2\q)]^-1/4^
_refine_ls_extinction_method SHELXL
_refine_ls_goodness_of_fit_ref 0.969
_refine_ls_hydrogen_treatment noref
_refine_ls_number_parameters 952
_refine_ls_number_reflns 19186
_refine_ls_R_factor_gt 0.0708
_refine_ls_shift/su_max 0.0080
_refine_ls_structure_factor_coef Fsqd
_refine_ls_weighting_details 'w = 1/[\s^2^(Fo^2^) + (0.0274P)^2^+0.0000P] where P=(Fo^2^+2Fc^2^)/3'
_refine_ls_weighting_scheme calc
_refine_ls_wR_factor_ref 0.1310
_reflns_number_gt 8057
_reflns_number_total 19186
_reflns_threshold_expression >2.0sigma(I)
_cod_data_source_file ic049855tsi20040204_025808_07.cif
_cod_data_source_block 8-[{(RhCp*)2(CH2)2}2S(CH2)3S](BPh4)2
_cod_original_cell_volume 8637(1)
_cod_original_formula_sum 'C95 H114 B2 S2 Rh4 '
_cod_database_code 4311548

loop_
_symmetry_equiv_pos_as_xyz
x,y,z
1/2-x,1/2+y,1/2-z
-x,-y,-z
1/2+x,1/2-y,1/2+z

loop_
_atom_site_label
_atom_site_type_symbol
_atom_site_fract_x
_atom_site_fract_y
_atom_site_fract_z
_atom_site_U_iso_or_equiv
_atom_site_adp_type
_atom_site_occupancy
_atom_site_calc_flag
_atom_site_refinement_flags
_atom_site_disorder_assembly
_atom_site_disorder_group
Rh(1) Rh 0.23576(3) 0.40844(4) 0.94635(2) 0.0530(2) Uani 1.00 d . . .
Rh(2) Rh 0.14558(3) 0.31558(3) 0.90030(2) 0.0491(2) Uani 1.00 d . . .
Rh(3) Rh 0.52762(3) 0.17558(3) 0.77421(2) 0.0494(2) Uani 1.00 d . . .
Rh(4) Rh 0.55532(3) 0.08252(4) 0.84065(2) 0.0521(2) Uani 1.00 d . . .
S(1) S 0.2869(2) 0.3165(2) 0.89384(9) 0.075(1) Uani 0.86 d P . .
S(2) S 0.4540(3) 0.1797(2) 0.8419(1) 0.097(2) Uani 0.85 d P . .
S(3) S 0.275(1) 0.290(1) 0.9328(7) 0.075(1) Uani 0.13 d P . .
S(4) S 0.509(2) 0.205(1) 0.8512(8) 0.097(2) Uani 0.14 d P . .
C(1) C 0.3222(6) 0.4475(6) 1.0003(3) 0.085(3) Uani 1.00 d . . .
C(2) C 0.2454(7) 0.4561(7) 1.0159(3) 0.090(3) Uani 1.00 d . . .
C(3) C 0.2026(6) 0.5082(6) 0.9862(4) 0.087(3) Uani 1.00 d . . .
C(4) C 0.2525(6) 0.5350(6) 0.9539(3) 0.077(3) Uani 1.00 d . . .
C(5) C 0.3257(5) 0.4981(6) 0.9614(3) 0.068(3) Uani 1.00 d . . .
C(6) C 0.2140(7) 0.4203(8) 1.0593(3) 0.176(6) Uani 1.00 d . . .
C(7) C 0.1190(7) 0.5364(7) 0.9899(4) 0.171(6) Uani 1.00 d . . .
C(8) C 0.2370(7) 0.5947(6) 0.9185(4) 0.137(4) Uani 1.00 d . . .
C(9) C 0.3988(6) 0.5107(6) 0.9368(3) 0.118(4) Uani 1.00 d . . .
C(10) C 0.3873(6) 0.4011(8) 1.0216(4) 0.161(5) Uani 1.00 d . . .
C(11) C 0.0218(6) 0.3250(6) 0.8768(7) 0.099(4) Uani 1.00 d . . .
C(12) C 0.0279(8) 0.268(1) 0.9093(4) 0.110(5) Uani 1.00 d . . .
C(13) C 0.0722(9) 0.2119(7) 0.8936(6) 0.106(5) Uani 1.00 d . . .
C(14) C 0.0952(6) 0.231(1) 0.8519(6) 0.110(5) Uani 1.00 d . . .
C(15) C 0.0638(9) 0.300(1) 0.8403(4) 0.095(4) Uani 1.00 d . . .
C(16) C -0.0274(7) 0.3947(7) 0.8797(9) 0.33(2) Uani 1.00 d . . .
C(17) C -0.0137(8) 0.267(2) 0.9528(4) 0.36(2) Uani 1.00 d . . .
C(18) C 0.089(1) 0.1366(8) 0.9149(8) 0.37(2) Uani 1.00 d . . .
C(19) C 0.1397(8) 0.185(1) 0.8196(7) 0.37(2) Uani 1.00 d . . .
C(20) C 0.0673(9) 0.344(1) 0.7964(4) 0.31(1) Uani 1.00 d . . .
C(21) C 0.1771(4) 0.4251(4) 0.8848(2) 0.065(2) Uani 1.00 d . . .
C(22) C 0.1781(5) 0.3133(5) 0.9671(3) 0.080(3) Uani 1.00 d . . .
C(23) C 0.5677(6) 0.1690(5) 0.7047(3) 0.072(3) Uani 1.00 d . . .
C(24) C 0.5986(5) 0.2361(6) 0.7249(3) 0.072(3) Uani 1.00 d . . .
C(25) C 0.5351(7) 0.2837(5) 0.7354(3) 0.081(3) Uani 1.00 d . . .
C(26) C 0.4656(6) 0.2439(7) 0.7210(3) 0.088(3) Uani 1.00 d . . .
C(27) C 0.4838(6) 0.1756(6) 0.7020(3) 0.074(3) Uani 1.00 d . . .
C(28) C 0.6137(8) 0.1048(7) 0.6850(3) 0.163(6) Uani 1.00 d . . .
C(29) C 0.6851(6) 0.2570(8) 0.7298(3) 0.154(5) Uani 1.00 d . . .
C(30) C 0.5446(10) 0.3623(6) 0.7535(4) 0.185(6) Uani 1.00 d . . .
C(31) C 0.3837(7) 0.2790(9) 0.7232(4) 0.216(8) Uani 1.00 d . . .
C(32) C 0.4257(8) 0.1224(8) 0.6782(4) 0.207(8) Uani 1.00 d . . .
C(33) C 0.5682(6) -0.0428(5) 0.8486(3) 0.069(2) Uani 1.00 d . . .
C(34) C 0.6444(6) -0.0082(6) 0.8473(3) 0.081(3) Uani 1.00 d . . .
C(35) C 0.6562(5) 0.0397(6) 0.8860(3) 0.078(3) Uani 1.00 d . . .
C(36) C 0.5878(5) 0.0380(5) 0.9093(3) 0.064(2) Uani 1.00 d . . .
C(37) C 0.5311(5) -0.0128(5) 0.8867(3) 0.065(2) Uani 1.00 d . . .
C(38) C 0.5375(7) -0.1039(5) 0.8164(3) 0.115(4) Uani 1.00 d . . .
C(39) C 0.7079(6) -0.0242(7) 0.8136(4) 0.140(5) Uani 1.00 d . . .
C(40) C 0.7311(5) 0.0821(7) 0.9003(3) 0.147(5) Uani 1.00 d . . .
C(41) C 0.5715(5) 0.0765(6) 0.9536(3) 0.100(3) Uani 1.00 d . . .
C(42) C 0.4531(5) -0.0377(5) 0.9022(3) 0.095(3) Uani 1.00 d . . .
C(43) C 0.4841(5) 0.0672(4) 0.7825(2) 0.065(2) Uani 1.00 d . . .
C(44) C 0.6180(5) 0.1771(5) 0.8229(3) 0.077(3) Uani 1.00 d . . .
C(45) C 0.3392(9) 0.2366(10) 0.9197(5) 0.171(6) Uani 1.00 d . . .
C(46) C 0.429(1) 0.250(1) 0.9194(7) 0.142(7) Uani 0.63 d P . .
C(47) C 0.461(1) 0.264(1) 0.8749(6) 0.16(1) Uani 0.63 d P . .
C(48) C 0.338(2) 0.166(2) 0.892(1) 0.142(7) Uani 0.39 d P . .
C(49) C 0.371(2) 0.175(2) 0.8464(7) 0.12(1) Uani 0.39 d P . .
C(50) C 0.3949(5) 0.3354(6) 0.5802(3) 0.065(2) Uani 1.00 d . . .
C(51) C 0.4204(6) 0.2625(7) 0.5719(3) 0.091(3) Uani 1.00 d . . .
C(52) C 0.4978(8) 0.2368(8) 0.5838(4) 0.119(4) Uani 1.00 d . . .
C(53) C 0.5509(7) 0.285(1) 0.6051(5) 0.123(6) Uani 1.00 d . . .
C(54) C 0.5273(7) 0.3582(9) 0.6152(4) 0.123(5) Uani 1.00 d . . .
C(55) C 0.4508(6) 0.3820(6) 0.6023(3) 0.093(3) Uani 1.00 d . . .
C(56) C 0.2518(5) 0.3076(4) 0.5351(3) 0.057(2) Uani 1.00 d . . .
C(57) C 0.2823(5) 0.2771(6) 0.4956(3) 0.093(3) Uani 1.00 d . . .
C(58) C 0.2382(9) 0.2267(8) 0.4671(4) 0.136(5) Uani 1.00 d . . .
C(59) C 0.1626(9) 0.2083(9) 0.4765(5) 0.163(7) Uani 1.00 d . . .
C(60) C 0.1303(6) 0.2373(6) 0.5132(4) 0.108(4) Uani 1.00 d . . .
C(61) C 0.1734(5) 0.2874(5) 0.5418(3) 0.069(2) Uani 1.00 d . . .
C(62) C 0.3101(5) 0.4460(5) 0.5342(2) 0.053(2) Uani 1.00 d . . .
C(63) C 0.3755(5) 0.4630(5) 0.5089(3) 0.064(2) Uani 1.00 d . . .
C(64) C 0.3772(5) 0.5250(6) 0.4796(3) 0.079(3) Uani 1.00 d . . .
C(65) C 0.3129(8) 0.5720(6) 0.4754(3) 0.102(4) Uani 1.00 d . . .
C(66) C 0.2474(6) 0.5581(6) 0.4991(4) 0.098(3) Uani 1.00 d . . .
C(67) C 0.2465(5) 0.4952(5) 0.5280(3) 0.067(2) Uani 1.00 d . . .
C(68) C 0.2651(4) 0.3871(5) 0.6151(2) 0.051(2) Uani 1.00 d . . .
C(69) C 0.2317(4) 0.3323(4) 0.6422(3) 0.060(2) Uani 1.00 d . . .
C(70) C 0.2016(5) 0.3498(6) 0.6848(3) 0.071(3) Uani 1.00 d . . .
C(71) C 0.2075(5) 0.4218(6) 0.7022(3) 0.076(3) Uani 1.00 d . . .
C(72) C 0.2414(6) 0.4764(5) 0.6779(3) 0.090(3) Uani 1.00 d . . .
C(73) C 0.2674(5) 0.4599(5) 0.6351(3) 0.078(3) Uani 1.00 d . . .
C(74) C 0.9208(4) 0.1417(5) 0.7383(3) 0.057(2) Uani 1.00 d . . .
C(75) C 0.8923(5) 0.2135(5) 0.7501(3) 0.072(3) Uani 1.00 d . . .
C(76) C 0.8763(6) 0.2343(7) 0.7942(4) 0.100(4) Uani 1.00 d . . .
C(77) C 0.8869(7) 0.1860(9) 0.8295(4) 0.111(5) Uani 1.00 d . . .
C(78) C 0.9176(6) 0.1139(7) 0.8204(3) 0.098(4) Uani 1.00 d . . .
C(79) C 0.9341(5) 0.0923(5) 0.7760(3) 0.082(3) Uani 1.00 d . . .
C(80) C 1.0364(4) 0.0903(5) 0.6898(2) 0.056(2) Uani 1.00 d . . .
C(81) C 1.0943(5) 0.1467(5) 0.6955(3) 0.079(3) Uani 1.00 d . . .
C(82) C 1.1741(5) 0.1303(6) 0.7021(3) 0.086(3) Uani 1.00 d . . .
C(83) C 1.2006(5) 0.0565(7) 0.7034(3) 0.085(3) Uani 1.00 d . . .
C(84) C 1.1465(6) 0.0003(6) 0.6990(4) 0.101(4) Uani 1.00 d . . .
C(85) C 1.0658(5) 0.0169(5) 0.6914(3) 0.080(3) Uani 1.00 d . . .
C(86) C 0.8849(5) 0.0386(4) 0.6727(3) 0.055(2) Uani 1.00 d . . .
C(87) C 0.9007(5) -0.0026(6) 0.6343(3) 0.094(3) Uani 1.00 d . . .
C(88) C 0.8533(8) -0.0641(8) 0.6193(4) 0.139(5) Uani 1.00 d . . .
C(89) C 0.7889(7) -0.0848(7) 0.6436(5) 0.125(4) Uani 1.00 d . . .
C(90) C 0.7714(5) -0.0457(6) 0.6811(3) 0.085(3) Uani 1.00 d . . .
C(91) C 0.8190(5) 0.0157(5) 0.6955(3) 0.067(2) Uani 1.00 d . . .
C(92) C 0.9187(5) 0.1799(5) 0.6488(2) 0.057(2) Uani 1.00 d . . .
C(93) C 0.9705(5) 0.2094(5) 0.6175(3) 0.074(3) Uani 1.00 d . . .
C(94) C 0.9476(7) 0.2652(6) 0.5862(3) 0.099(3) Uani 1.00 d . . .
C(95) C 0.8704(9) 0.2914(7) 0.5837(4) 0.123(5) Uani 1.00 d . . .
C(96) C 0.8171(6) 0.2611(7) 0.6126(4) 0.121(4) Uani 1.00 d . . .
C(97) C 0.8407(5) 0.2058(5) 0.6437(3) 0.082(3) Uani 1.00 d . . .
B(1) B 0.3045(5) 0.3683(5) 0.5666(3) 0.054(2) Uani 1.00 d . . .
B(2) B 0.9416(5) 0.1128(5) 0.6868(3) 0.050(2) Uani 1.00 d . . .
H(1) H 0.2168 0.3643 1.0577 0.1787 Uiso 1.00 calc . . .
H(2) H 0.2455 0.4355 1.0856 0.1787 Uiso 1.00 calc . . .
H(3) H 0.1601 0.4333 1.0633 0.1787 Uiso 1.00 calc . . .
H(4) H 0.1136 0.5891 0.9954 0.1845 Uiso 1.00 calc . . .
H(5) H 0.0936 0.5095 1.0153 0.1845 Uiso 1.00 calc . . .
H(6) H 0.0854 0.5232 0.9631 0.1845 Uiso 1.00 calc . . .
H(7) H 0.1818 0.6138 0.9185 0.1490 Uiso 1.00 calc . . .
H(8) H 0.2695 0.6405 0.9237 0.1490 Uiso 1.00 calc . . .
H(9) H 0.2447 0.5782 0.8881 0.1490 Uiso 1.00 calc . . .
H(10) H 0.3946 0.5471 0.9122 0.1310 Uiso 1.00 calc . . .
H(11) H 0.4436 0.5270 0.9568 0.1310 Uiso 1.00 calc . . .
H(12) H 0.4168 0.4626 0.9230 0.1310 Uiso 1.00 calc . . .
H(13) H 0.3720 0.3464 1.0246 0.1817 Uiso 1.00 calc . . .
H(14) H 0.4343 0.4012 1.0051 0.1817 Uiso 1.00 calc . . .
H(15) H 0.4009 0.4174 1.0525 0.1817 Uiso 1.00 calc . . .
H(16) H -0.0828 0.3835 0.8843 0.3237 Uiso 1.00 calc . . .
H(17) H -0.0113 0.4253 0.9085 0.3237 Uiso 1.00 calc . . .
H(18) H -0.0250 0.4306 0.8559 0.3237 Uiso 1.00 calc . . .
H(19) H -0.0511 0.2235 0.9522 0.4315 Uiso 1.00 calc . . .
H(20) H -0.0429 0.3115 0.9577 0.4315 Uiso 1.00 calc . . .
H(21) H 0.0227 0.2578 0.9784 0.4315 Uiso 1.00 calc . . .
H(22) H 0.0721 0.1266 0.9432 0.3651 Uiso 1.00 calc . . .
H(23) H 0.1473 0.1230 0.9149 0.3651 Uiso 1.00 calc . . .
H(24) H 0.0666 0.0936 0.8941 0.3651 Uiso 1.00 calc . . .
H(25) H 0.1626 0.1337 0.8320 0.4021 Uiso 1.00 calc . . .
H(26) H 0.1934 0.2089 0.8109 0.4021 Uiso 1.00 calc . . .
H(27) H 0.1167 0.1705 0.7904 0.4021 Uiso 1.00 calc . . .
H(28) H 0.1032 0.3161 0.7757 0.3637 Uiso 1.00 calc . . .
H(29) H 0.0962 0.3927 0.8019 0.3637 Uiso 1.00 calc . . .
H(30) H 0.0204 0.3524 0.7817 0.3637 Uiso 1.00 calc . . .
H(31) H 0.2099 0.4338 0.8580 0.0838 Uiso 1.00 calc . . .
H(32) H 0.1369 0.4650 0.8822 0.0838 Uiso 1.00 calc . . .
H(33) H 0.2100 0.2702 0.9785 0.0965 Uiso 1.00 calc . . .
H(34) H 0.1368 0.3200 0.9889 0.0965 Uiso 1.00 calc . . .
H(35) H 0.6028 0.0995 0.6522 0.1701 Uiso 1.00 calc . . .
H(36) H 0.6012 0.0558 0.6982 0.1701 Uiso 1.00 calc . . .
H(37) H 0.6703 0.1116 0.6893 0.1701 Uiso 1.00 calc . . .
H(38) H 0.7104 0.2583 0.7013 0.1587 Uiso 1.00 calc . . .
H(39) H 0.7160 0.2167 0.7481 0.1587 Uiso 1.00 calc . . .
H(40) H 0.6961 0.3034 0.7457 0.1587 Uiso 1.00 calc . . .
H(41) H 0.5752 0.3940 0.7346 0.1985 Uiso 1.00 calc . . .
H(42) H 0.5743 0.3603 0.7834 0.1985 Uiso 1.00 calc . . .
H(43) H 0.4955 0.3852 0.7582 0.1985 Uiso 1.00 calc . . .
H(44) H 0.3491 0.2449 0.7418 0.2333 Uiso 1.00 calc . . .
H(45) H 0.3833 0.3271 0.7391 0.2333 Uiso 1.00 calc . . .
H(46) H 0.3569 0.2839 0.6948 0.2333 Uiso 1.00 calc . . .
H(47) H 0.3845 0.1049 0.6983 0.2363 Uiso 1.00 calc . . .
H(48) H 0.3991 0.1453 0.6524 0.2363 Uiso 1.00 calc . . .
H(49) H 0.4505 0.0754 0.6678 0.2363 Uiso 1.00 calc . . .
H(50) H 0.5709 -0.1494 0.8180 0.1309 Uiso 1.00 calc . . .
H(51) H 0.4850 -0.1208 0.8242 0.1309 Uiso 1.00 calc . . .
H(52) H 0.5343 -0.0867 0.7859 0.1309 Uiso 1.00 calc . . .
H(53) H 0.6894 -0.0589 0.7895 0.1507 Uiso 1.00 calc . . .
H(54) H 0.7251 0.0220 0.7985 0.1507 Uiso 1.00 calc . . .
H(55) H 0.7552 -0.0471 0.8278 0.1507 Uiso 1.00 calc . . .
H(56) H 0.7723 0.0795 0.8805 0.1670 Uiso 1.00 calc . . .
H(57) H 0.7213 0.1387 0.9053 0.1670 Uiso 1.00 calc . . .
H(58) H 0.7530 0.0665 0.9310 0.1670 Uiso 1.00 calc . . .
H(59) H 0.6141 0.1088 0.9639 0.1130 Uiso 1.00 calc . . .
H(60) H 0.5612 0.0404 0.9771 0.1130 Uiso 1.00 calc . . .
H(61) H 0.5242 0.1088 0.9498 0.1130 Uiso 1.00 calc . . .
H(62) H 0.4502 -0.0900 0.9104 0.1179 Uiso 1.00 calc . . .
H(63) H 0.4382 -0.0082 0.9294 0.1179 Uiso 1.00 calc . . .
H(64) H 0.4109 -0.0272 0.8795 0.1179 Uiso 1.00 calc . . .
H(65) H 0.4977 0.0273 0.7613 0.0835 Uiso 1.00 calc . . .
H(66) H 0.4266 0.0611 0.7861 0.0835 Uiso 1.00 calc . . .
H(67) H 0.6194 0.2212 0.8432 0.0969 Uiso 1.00 calc . . .
H(68) H 0.6706 0.1712 0.8124 0.0969 Uiso 1.00 calc . . .
H(69) H 0.3827 0.2231 0.5561 0.1254 Uiso 1.00 calc . . .
H(70) H 0.5206 0.1863 0.5810 0.1412 Uiso 1.00 calc . . .
H(71) H 0.6078 0.2736 0.6125 0.1468 Uiso 1.00 calc . . .
H(72) H 0.5634 0.3951 0.6335 0.1399 Uiso 1.00 calc . . .
H(73) H 0.4322 0.4371 0.6098 0.1049 Uiso 1.00 calc . . .
H(74) H 0.3374 0.2928 0.4897 0.1102 Uiso 1.00 calc . . .
H(75) H 0.2610 0.2089 0.4393 0.1474 Uiso 1.00 calc . . .
H(76) H 0.1304 0.1714 0.4560 0.1842 Uiso 1.00 calc . . .
H(77) H 0.0750 0.2258 0.5199 0.1297 Uiso 1.00 calc . . .
H(78) H 0.1468 0.3112 0.5680 0.0810 Uiso 1.00 calc . . .
H(79) H 0.4229 0.4290 0.5122 0.0736 Uiso 1.00 calc . . .
H(80) H 0.4240 0.5372 0.4618 0.0897 Uiso 1.00 calc . . .
H(81) H 0.3155 0.6154 0.4543 0.1068 Uiso 1.00 calc . . .
H(82) H 0.2036 0.5966 0.4981 0.1117 Uiso 1.00 calc . . .
H(83) H 0.1963 0.4830 0.5427 0.0807 Uiso 1.00 calc . . .
H(84) H 0.2286 0.2770 0.6314 0.0770 Uiso 1.00 calc . . .
H(85) H 0.1759 0.3101 0.7036 0.0825 Uiso 1.00 calc . . .
H(86) H 0.1842 0.4346 0.7308 0.0935 Uiso 1.00 calc . . .
H(87) H 0.2493 0.5277 0.6914 0.1053 Uiso 1.00 calc . . .
H(88) H 0.2855 0.5035 0.6174 0.0897 Uiso 1.00 calc . . .
H(89) H 0.8857 0.2531 0.7263 0.0884 Uiso 1.00 calc . . .
H(90) H 0.8540 0.2857 0.8033 0.1183 Uiso 1.00 calc . . .
H(91) H 0.8774 0.1958 0.8607 0.1190 Uiso 1.00 calc . . .
H(92) H 0.9298 0.0768 0.8460 0.1233 Uiso 1.00 calc . . .
H(93) H 0.9543 0.0377 0.7693 0.1133 Uiso 1.00 calc . . .
H(94) H 1.0755 0.2010 0.6944 0.0945 Uiso 1.00 calc . . .
H(95) H 1.2128 0.1759 0.7048 0.1044 Uiso 1.00 calc . . .
H(96) H 1.2580 0.0487 0.7094 0.0979 Uiso 1.00 calc . . .
H(97) H 1.1660 -0.0540 0.6992 0.1238 Uiso 1.00 calc . . .
H(98) H 1.0286 -0.0270 0.6855 0.0810 Uiso 1.00 calc . . .
H(99) H 0.9508 0.0121 0.6188 0.1233 Uiso 1.00 calc . . .
H(100) H 0.8638 -0.0919 0.5922 0.1567 Uiso 1.00 calc . . .
H(101) H 0.7549 -0.1276 0.6347 0.1414 Uiso 1.00 calc . . .
H(102) H 0.7255 -0.0609 0.6970 0.0999 Uiso 1.00 calc . . .
H(103) H 0.8030 0.0419 0.7240 0.0802 Uiso 1.00 calc . . .
H(104) H 1.0252 0.1890 0.6190 0.0926 Uiso 1.00 calc . . .
H(105) H 0.9848 0.2862 0.5646 0.1180 Uiso 1.00 calc . . .
H(106) H 0.8508 0.3299 0.5605 0.1515 Uiso 1.00 calc . . .
H(107) H 0.7620 0.2823 0.6118 0.1434 Uiso 1.00 calc . . .
H(108) H 0.8008 0.1826 0.6630 0.0984 Uiso 1.00 calc . . .

loop_
_atom_site_aniso_label
_atom_site_aniso_U_11
_atom_site_aniso_U_22
_atom_site_aniso_U_33
_atom_site_aniso_U_12
_atom_site_aniso_U_13
_atom_site_aniso_U_23
Rh(1) 0.0470(4) 0.0633(5) 0.0481(4) -0.0005(4) -0.0037(3) -0.0016(3)
Rh(2) 0.0548(4) 0.0434(4) 0.0493(4) 0.0017(3) 0.0034(3) -0.0010(3)
Rh(3) 0.0451(4) 0.0453(4) 0.0572(4) 0.0036(3) -0.0027(3) -0.0022(3)
Rh(4) 0.0533(4) 0.0598(4) 0.0428(3) 0.0008(4) -0.0001(3) -0.0014(3)
S(1) 0.063(2) 0.083(2) 0.080(2) 0.009(2) 0.013(2) -0.014(2)
S(2) 0.081(4) 0.118(3) 0.094(2) 0.044(3) 0.032(2) 0.011(2)
S(3) 0.063(2) 0.083(2) 0.080(2) 0.009(2) 0.013(2) -0.014(2)
S(4) 0.081(4) 0.118(3) 0.094(2) 0.044(3) 0.032(2) 0.011(2)
C(1) 0.069(7) 0.127(9) 0.056(6) -0.022(7) -0.014(5) -0.006(6)
C(2) 0.087(8) 0.14(1) 0.043(6) -0.058(8) 0.006(6) -0.021(6)
C(3) 0.067(7) 0.103(9) 0.093(8) -0.014(7) 0.022(7) -0.063(7)
C(4) 0.076(7) 0.079(8) 0.075(7) -0.011(6) -0.001(6) -0.036(6)
C(5) 0.054(6) 0.098(8) 0.055(6) -0.033(6) 0.014(5) -0.019(5)
C(6) 0.17(1) 0.30(2) 0.053(6) -0.09(1) 0.019(7) -0.016(9)
C(7) 0.12(1) 0.17(1) 0.22(1) 0.001(9) 0.066(10) -0.12(1)
C(8) 0.20(1) 0.061(8) 0.15(1) -0.006(8) -0.023(9) 0.009(7)
C(9) 0.091(7) 0.16(1) 0.101(7) -0.065(8) 0.030(6) -0.048(7)
C(10) 0.096(8) 0.27(2) 0.112(9) 0.014(10) -0.064(7) 0.001(10)
C(11) 0.059(7) 0.038(6) 0.20(1) 0.002(6) -0.031(8) -0.021(8)
C(12) 0.091(9) 0.18(2) 0.066(7) -0.067(10) 0.033(7) -0.031(9)
C(13) 0.12(1) 0.056(8) 0.14(1) -0.032(7) -0.055(10) 0.040(8)
C(14) 0.054(7) 0.14(1) 0.13(1) -0.002(8) 0.017(8) -0.09(1)
C(15) 0.091(9) 0.14(1) 0.054(6) -0.059(9) -0.025(6) 0.022(8)
C(16) 0.099(10) 0.09(1) 0.79(4) 0.042(9) -0.17(2) -0.13(2)
C(17) 0.19(1) 0.78(5) 0.110(10) -0.30(2) 0.11(1) -0.14(2)
C(18) 0.44(3) 0.10(1) 0.53(3) -0.14(1) -0.37(3) 0.16(2)
C(19) 0.11(1) 0.55(4) 0.45(3) 0.01(2) 0.02(1) -0.45(3)
C(20) 0.27(2) 0.52(3) 0.116(10) -0.29(2) -0.12(1) 0.19(1)
C(21) 0.085(6) 0.052(5) 0.056(5) -0.045(5) -0.021(4) 0.008(4)
C(22) 0.090(6) 0.083(7) 0.064(5) -0.022(6) -0.023(5) 0.015(5)
C(23) 0.098(8) 0.062(7) 0.057(5) 0.025(6) 0.018(5) 0.003(5)
C(24) 0.053(6) 0.087(8) 0.075(6) -0.009(6) 0.003(5) 0.017(6)
C(25) 0.111(9) 0.053(7) 0.078(7) 0.002(7) 0.003(6) 0.008(5)
C(26) 0.061(7) 0.115(10) 0.088(7) 0.014(7) -0.002(6) 0.044(7)
C(27) 0.089(8) 0.074(7) 0.058(6) -0.034(7) -0.013(5) 0.013(5)
C(28) 0.28(2) 0.113(10) 0.106(8) 0.08(1) 0.085(9) 0.020(7)
C(29) 0.075(7) 0.26(2) 0.127(9) -0.075(9) -0.004(7) 0.053(9)
C(30) 0.34(2) 0.047(8) 0.17(1) 0.00(1) 0.01(1) -0.019(8)
C(31) 0.112(9) 0.35(2) 0.19(1) 0.16(1) 0.032(9) 0.13(1)
C(32) 0.26(2) 0.27(2) 0.085(8) -0.18(1) -0.073(9) 0.040(9)
C(33) 0.083(7) 0.055(6) 0.069(6) 0.019(6) 0.009(6) 0.015(5)
C(34) 0.083(8) 0.102(8) 0.058(6) 0.045(7) 0.022(6) 0.028(6)
C(35) 0.040(5) 0.123(9) 0.069(6) 0.008(6) 0.000(5) 0.038(6)
C(36) 0.058(6) 0.090(7) 0.045(5) 0.004(5) -0.001(5) 0.003(5)
C(37) 0.064(6) 0.074(7) 0.057(5) 0.005(5) 0.012(5) 0.012(5)
C(38) 0.20(1) 0.058(7) 0.088(7) 0.021(7) 0.023(7) -0.005(6)
C(39) 0.132(9) 0.16(1) 0.135(9) 0.085(9) 0.074(8) 0.048(8)
C(40) 0.062(6) 0.25(1) 0.122(8) -0.058(8) -0.034(6) 0.080(9)
C(41) 0.109(8) 0.134(9) 0.059(6) -0.010(7) 0.006(5) -0.004(6)
C(42) 0.084(7) 0.097(8) 0.104(7) -0.013(6) 0.016(6) 0.024(6)
C(43) 0.081(6) 0.056(6) 0.057(5) -0.018(5) -0.006(4) 0.023(4)
C(44) 0.084(6) 0.072(6) 0.072(6) -0.015(5) -0.028(5) 0.016(5)
C(45) 0.15(1) 0.21(2) 0.15(1) 0.08(1) 0.02(1) 0.02(1)
C(46) 0.09(1) 0.19(2) 0.15(1) 0.06(1) 0.01(1) -0.05(1)
C(47) 0.14(2) 0.26(3) 0.09(1) -0.04(2) 0.07(1) -0.10(1)
C(48) 0.09(1) 0.19(2) 0.15(1) 0.06(1) 0.01(1) -0.05(1)
C(49) 0.12(2) 0.16(3) 0.08(2) 0.09(2) 0.06(2) -0.01(2)
C(50) 0.062(6) 0.087(8) 0.047(5) 0.002(6) -0.001(4) 0.025(5)
C(51) 0.070(7) 0.105(9) 0.098(7) 0.009(7) 0.014(6) 0.027(7)
C(52) 0.093(9) 0.15(1) 0.12(1) 0.051(9) 0.041(8) 0.051(9)
C(53) 0.066(8) 0.20(2) 0.11(1) 0.03(1) 0.014(7) 0.07(1)
C(54) 0.061(8) 0.20(1) 0.107(9) -0.030(9) -0.016(7) 0.05(1)
C(55) 0.070(7) 0.112(9) 0.094(7) -0.007(6) -0.025(6) 0.029(6)
C(56) 0.061(6) 0.044(5) 0.065(5) 0.010(4) 0.001(5) -0.006(4)
C(57) 0.084(7) 0.112(9) 0.083(7) -0.012(7) 0.005(6) -0.023(6)
C(58) 0.14(1) 0.15(1) 0.118(10) 0.02(1) 0.007(10) -0.082(9)
C(59) 0.14(1) 0.18(1) 0.16(1) 0.00(1) -0.02(1) -0.13(1)
C(60) 0.071(7) 0.094(8) 0.16(1) -0.018(6) -0.016(7) -0.048(8)
C(61) 0.065(6) 0.056(6) 0.085(6) 0.007(5) -0.010(5) -0.016(5)
C(62) 0.050(5) 0.070(6) 0.038(4) -0.008(5) -0.004(4) -0.001(4)
C(63) 0.066(6) 0.079(7) 0.045(5) 0.003(5) -0.006(4) 0.012(5)
C(64) 0.072(7) 0.100(8) 0.066(6) -0.023(6) 0.006(5) 0.017(6)
C(65) 0.124(10) 0.110(9) 0.070(7) 0.003(8) -0.006(7) 0.043(6)
C(66) 0.101(8) 0.088(9) 0.103(8) 0.037(7) -0.005(7) 0.027(7)
C(67) 0.051(5) 0.086(7) 0.065(6) 0.006(5) 0.005(5) 0.010(5)
C(68) 0.050(5) 0.058(6) 0.045(5) -0.005(4) -0.002(4) 0.003(4)
C(69) 0.059(5) 0.050(6) 0.072(6) -0.002(4) 0.000(5) 0.016(5)
C(70) 0.054(5) 0.095(8) 0.066(6) 0.002(5) 0.015(5) 0.034(5)
C(71) 0.087(7) 0.085(8) 0.058(6) -0.015(6) 0.010(5) -0.011(6)
C(72) 0.136(9) 0.079(7) 0.057(6) -0.044(7) 0.024(6) -0.022(5)
C(73) 0.103(7) 0.076(7) 0.054(5) -0.041(6) 0.004(5) -0.001(5)
C(74) 0.043(5) 0.059(6) 0.070(6) -0.013(4) -0.002(4) -0.011(5)
C(75) 0.062(6) 0.067(7) 0.086(7) -0.017(5) 0.003(5) -0.016(5)
C(76) 0.062(6) 0.13(1) 0.112(9) -0.016(7) 0.017(7) -0.064(8)
C(77) 0.078(8) 0.17(1) 0.084(8) -0.053(9) 0.021(7) -0.062(9)
C(78) 0.111(9) 0.14(1) 0.047(6) -0.041(8) 0.007(6) 0.013(6)
C(79) 0.088(7) 0.093(8) 0.066(6) -0.025(6) 0.002(5) -0.006(6)
C(80) 0.043(5) 0.076(7) 0.048(4) 0.002(5) 0.008(4) 0.005(5)
C(81) 0.058(6) 0.083(7) 0.094(7) 0.009(6) -0.010(5) -0.021(6)
C(82) 0.050(6) 0.112(9) 0.097(7) -0.010(6) 0.002(5) -0.020(7)
C(83) 0.043(6) 0.13(1) 0.084(7) 0.007(7) 0.001(5) 0.031(7)
C(84) 0.065(7) 0.095(8) 0.145(9) 0.026(6) 0.012(7) 0.068(7)
C(85) 0.064(6) 0.059(7) 0.116(8) -0.005(5) 0.008(6) 0.037(6)
C(86) 0.062(6) 0.050(5) 0.053(5) -0.002(5) -0.011(4) -0.005(4)
C(87) 0.094(8) 0.121(9) 0.069(6) -0.004(7) 0.010(6) -0.037(6)
C(88) 0.16(1) 0.15(1) 0.112(9) -0.04(1) 0.026(9) -0.093(9)
C(89) 0.111(10) 0.12(1) 0.15(1) -0.032(9) -0.019(8) -0.057(9)
C(90) 0.070(6) 0.072(7) 0.112(8) -0.006(6) 0.006(6) -0.025(6)
C(91) 0.046(5) 0.060(6) 0.095(7) -0.015(5) 0.013(5) -0.019(5)
C(92) 0.052(5) 0.069(6) 0.049(5) 0.006(5) -0.002(4) -0.009(5)
C(93) 0.085(7) 0.071(7) 0.064(6) 0.009(5) -0.003(5) 0.015(5)
C(94) 0.131(10) 0.091(8) 0.074(7) 0.015(7) 0.010(7) 0.027(6)
C(95) 0.16(1) 0.11(1) 0.091(8) 0.040(10) -0.022(9) 0.039(7)
C(96) 0.094(9) 0.14(1) 0.13(1) 0.039(8) -0.006(8) 0.041(9)
C(97) 0.062(6) 0.087(8) 0.098(7) 0.000(6) -0.003(6) 0.017(6)
B(1) 0.052(6) 0.062(7) 0.050(6) -0.005(5) 0.010(5) -0.001(5)
B(2) 0.051(6) 0.054(6) 0.046(5) -0.004(5) 0.012(5) -0.010(4)

loop_
_atom_type_symbol
_atom_type_description
_atom_type_scat_dispersion_real
_atom_type_scat_dispersion_imag
_atom_type_scat_source
C C 0.003 0.002
;International Tables for Crystallography
(1992, Vol. C, Tables 4.2.6.8 and 6.1.1.4)
;
H H 0.000 0.000
;International Tables for Crystallography
(1992, Vol. C, Table 6.1.1.4)
;
B B 0.001 0.001
;International Tables for Crystallography
(1992, Vol. C, Tables 4.2.6.8 and 6.1.1.4)
;
Rh Rh -1.118 0.919
;International Tables for Crystallography
(1992, Vol. C, Tables 4.2.6.8 and 6.1.1.4)
;
S S 0.125 0.123
;International Tables for Crystallography
(1992, Vol. C, Tables 4.2.6.8 and 6.1.1.4)
;

loop_
_geom_angle_atom_site_label_1
_geom_angle_atom_site_label_2
_geom_angle_atom_site_label_3
_geom_angle
_geom_angle_site_symmetry_1
_geom_angle_site_symmetry_2
_geom_angle_site_symmetry_3
_geom_angle_publ_flag
Rh(2) Rh(1) S(1) 57.60(6) . . . yes
Rh(2) Rh(1) S(3) 59.3(5) . . . yes
Rh(2) Rh(1) C(1) 158.1(3) . . . yes
Rh(2) Rh(1) C(2) 137.9(3) . . . yes
Rh(2) Rh(1) C(3) 128.7(3) . . . yes
Rh(2) Rh(1) C(4) 138.2(3) . . . yes
Rh(2) Rh(1) C(5) 159.6(2) . . . yes
Rh(2) Rh(1) C(21) 51.2(2) . . . yes
Rh(2) Rh(1) C(22) 50.3(2) . . . yes
S(1) Rh(1) S(3) 31.2(5) . . . yes
S(1) Rh(1) C(1) 114.8(3) . . . yes
S(1) Rh(1) C(2) 146.1(3) . . . yes
S(1) Rh(1) C(3) 168.6(3) . . . yes
S(1) Rh(1) C(4) 132.3(3) . . . yes
S(1) Rh(1) C(5) 109.6(2) . . . yes
S(1) Rh(1) C(21) 72.7(2) . . . yes
S(1) Rh(1) C(22) 80.8(2) . . . yes
S(3) Rh(1) C(1) 103.0(5) . . . yes
S(3) Rh(1) C(2) 120.7(6) . . . yes
S(3) Rh(1) C(3) 158.0(6) . . . yes
S(3) Rh(1) C(4) 154.6(5) . . . yes
S(3) Rh(1) C(5) 119.3(5) . . . yes
S(3) Rh(1) C(21) 96.3(5) . . . yes
S(3) Rh(1) C(22) 56.2(5) . . . yes
C(1) Rh(1) C(2) 37.1(4) . . . yes
C(1) Rh(1) C(3) 63.1(4) . . . yes
C(1) Rh(1) C(4) 63.1(4) . . . yes
C(1) Rh(1) C(5) 38.3(3) . . . yes
C(1) Rh(1) C(21) 150.1(3) . . . yes
C(1) Rh(1) C(22) 110.2(3) . . . yes
C(2) Rh(1) C(3) 38.0(4) . . . yes
C(2) Rh(1) C(4) 62.1(4) . . . yes
C(2) Rh(1) C(5) 61.9(4) . . . yes
C(2) Rh(1) C(21) 141.1(4) . . . yes
C(2) Rh(1) C(22) 92.6(4) . . . yes
C(3) Rh(1) C(4) 36.3(4) . . . yes
C(3) Rh(1) C(5) 61.3(4) . . . yes
C(3) Rh(1) C(21) 103.6(3) . . . yes
C(3) Rh(1) C(22) 110.6(4) . . . yes
C(4) Rh(1) C(5) 36.7(4) . . . yes
C(4) Rh(1) C(21) 90.0(3) . . . yes
C(4) Rh(1) C(22) 146.8(4) . . . yes
C(5) Rh(1) C(21) 112.0(3) . . . yes
C(5) Rh(1) C(22) 148.5(3) . . . yes
C(21) Rh(1) C(22) 99.4(3) . . . yes
Rh(1) Rh(2) S(1) 58.13(7) . . . yes
Rh(1) Rh(2) S(3) 53.2(5) . . . yes
Rh(1) Rh(2) C(11) 130.9(3) . . . yes
Rh(1) Rh(2) C(12) 134.1(4) . . . yes
Rh(1) Rh(2) C(13) 152.4(5) . . . yes
Rh(1) Rh(2) C(14) 165.8(3) . . . yes
Rh(1) Rh(2) C(15) 146.3(4) . . . yes
Rh(1) Rh(2) C(21) 51.0(2) . . . yes
Rh(1) Rh(2) C(22) 51.1(2) . . . yes
S(1) Rh(2) S(3) 30.5(5) . . . yes
S(1) Rh(2) C(11) 156.5(5) . . . yes
S(1) Rh(2) C(12) 158.0(5) . . . yes
S(1) Rh(2) C(13) 123.7(4) . . . yes
S(1) Rh(2) C(14) 107.9(3) . . . yes
S(1) Rh(2) C(15) 121.6(4) . . . yes
S(1) Rh(2) C(21) 72.9(2) . . . yes
S(1) Rh(2) C(22) 81.6(2) . . . yes
S(3) Rh(2) C(11) 171.5(6) . . . yes
S(3) Rh(2) C(12) 134.7(6) . . . yes
S(3) Rh(2) C(13) 112.4(6) . . . yes
S(3) Rh(2) C(14) 116.6(6) . . . yes
S(3) Rh(2) C(15) 145.4(6) . . . yes
S(3) Rh(2) C(21) 91.3(5) . . . yes
S(3) Rh(2) C(22) 53.6(5) . . . yes
C(11) Rh(2) C(12) 36.8(6) . . . yes
C(11) Rh(2) C(13) 60.4(5) . . . yes
C(11) Rh(2) C(14) 60.7(5) . . . yes
C(11) Rh(2) C(15) 36.9(6) . . . yes
C(11) Rh(2) C(21) 96.6(4) . . . yes
C(11) Rh(2) C(22) 121.5(6) . . . yes
C(12) Rh(2) C(13) 35.5(7) . . . yes
C(12) Rh(2) C(14) 59.8(5) . . . yes
C(12) Rh(2) C(15) 60.8(5) . . . yes
C(12) Rh(2) C(21) 129.1(6) . . . yes
C(12) Rh(2) C(22) 94.6(4) . . . yes
C(13) Rh(2) C(14) 35.6(7) . . . yes
C(13) Rh(2) C(15) 60.0(6) . . . yes
C(13) Rh(2) C(21) 154.7(5) . . . yes
C(13) Rh(2) C(22) 101.3(5) . . . yes
C(14) Rh(2) C(15) 36.1(6) . . . yes
C(14) Rh(2) C(21) 125.8(5) . . . yes
C(14) Rh(2) C(22) 134.1(5) . . . yes
C(15) Rh(2) C(21) 95.5(5) . . . yes
C(15) Rh(2) C(22) 155.3(4) . . . yes
C(21) Rh(2) C(22) 100.0(3) . . . yes
Rh(4) Rh(3) S(2) 58.04(10) . . . yes
Rh(4) Rh(3) S(4) 55.6(6) . . . yes
Rh(4) Rh(3) C(23) 128.6(3) . . . yes
Rh(4) Rh(3) C(24) 136.2(2) . . . yes
Rh(4) Rh(3) C(25) 156.9(3) . . . yes
Rh(4) Rh(3) C(26) 161.9(3) . . . yes
Rh(4) Rh(3) C(27) 140.3(3) . . . yes
Rh(4) Rh(3) C(43) 51.4(2) . . . yes
Rh(4) Rh(3) C(44) 51.2(2) . . . yes
S(2) Rh(3) S(4) 25.5(7) . . . yes
S(2) Rh(3) C(23) 166.8(3) . . . yes
S(2) Rh(3) C(24) 148.7(3) . . . yes
S(2) Rh(3) C(25) 116.5(3) . . . yes
S(2) Rh(3) C(26) 109.0(3) . . . yes
S(2) Rh(3) C(27) 129.3(3) . . . yes
S(2) Rh(3) C(43) 74.0(2) . . . yes
S(2) Rh(3) C(44) 79.6(2) . . . yes
S(4) Rh(3) C(23) 166.2(7) . . . yes
S(4) Rh(3) C(24) 129.2(7) . . . yes
S(4) Rh(3) C(25) 108.9(7) . . . yes
S(4) Rh(3) C(26) 119.0(7) . . . yes
S(4) Rh(3) C(27) 150.1(7) . . . yes
S(4) Rh(3) C(43) 91.1(7) . . . yes
S(4) Rh(3) C(44) 57.0(7) . . . yes
C(23) Rh(3) C(24) 37.3(4) . . . yes
C(23) Rh(3) C(25) 62.3(3) . . . yes
C(23) Rh(3) C(26) 61.4(4) . . . yes
C(23) Rh(3) C(27) 37.7(4) . . . yes
C(23) Rh(3) C(43) 101.1(3) . . . yes
C(23) Rh(3) C(44) 113.6(3) . . . yes
C(24) Rh(3) C(25) 37.1(4) . . . yes
C(24) Rh(3) C(26) 61.6(3) . . . yes
C(24) Rh(3) C(27) 62.3(4) . . . yes
C(24) Rh(3) C(43) 137.2(3) . . . yes
C(24) Rh(3) C(44) 92.4(3) . . . yes
C(25) Rh(3) C(26) 37.4(4) . . . yes
C(25) Rh(3) C(27) 62.0(4) . . . yes
C(25) Rh(3) C(43) 151.6(3) . . . yes
C(25) Rh(3) C(44) 106.9(4) . . . yes
C(26) Rh(3) C(27) 36.0(4) . . . yes
C(26) Rh(3) C(43) 115.3(4) . . . yes
C(26) Rh(3) C(44) 143.9(4) . . . yes
C(27) Rh(3) C(43) 90.5(3) . . . yes
C(27) Rh(3) C(44) 151.1(4) . . . yes
C(43) Rh(3) C(44) 100.9(3) . . . yes
Rh(3) Rh(4) S(2) 57.49(8) . . . yes
Rh(3) Rh(4) S(4) 57.6(6) . . . yes
Rh(3) Rh(4) C(33) 136.2(2) . . . yes
Rh(3) Rh(4) C(34) 128.7(2) . . . yes
Rh(3) Rh(4) C(35) 140.3(2) . . . yes
Rh(3) Rh(4) C(36) 161.3(2) . . . yes
Rh(3) Rh(4) C(37) 156.5(2) . . . yes
Rh(3) Rh(4) C(43) 51.3(2) . . . yes
Rh(3) Rh(4) C(44) 51.0(2) . . . yes
S(2) Rh(4) S(4) 25.6(7) . . . yes
S(2) Rh(4) C(33) 139.6(3) . . . yes
S(2) Rh(4) C(34) 173.7(3) . . . yes
S(2) Rh(4) C(35) 138.2(3) . . . yes
S(2) Rh(4) C(36) 112.2(2) . . . yes
S(2) Rh(4) C(37) 111.8(2) . . . yes
S(2) Rh(4) C(43) 73.6(2) . . . yes
S(2) Rh(4) C(44) 79.1(2) . . . yes
S(4) Rh(4) C(33) 159.5(7) . . . yes
S(4) Rh(4) C(34) 153.9(7) . . . yes
S(4) Rh(4) C(35) 118.9(7) . . . yes
S(4) Rh(4) C(36) 105.9(6) . . . yes
S(4) Rh(4) C(37) 123.1(6) . . . yes
S(4) Rh(4) C(43) 92.6(6) . . . yes
S(4) Rh(4) C(44) 57.9(7) . . . yes
C(33) Rh(4) C(34) 37.8(4) . . . yes
C(33) Rh(4) C(35) 62.5(4) . . . yes
C(33) Rh(4) C(36) 62.3(3) . . . yes
C(33) Rh(4) C(37) 37.3(3) . . . yes
C(33) Rh(4) C(43) 90.5(3) . . . yes
C(33) Rh(4) C(44) 141.1(3) . . . yes
C(34) Rh(4) C(35) 37.4(3) . . . yes
C(34) Rh(4) C(36) 61.6(3) . . . yes
C(34) Rh(4) C(37) 62.8(3) . . . yes
C(34) Rh(4) C(43) 110.5(3) . . . yes
C(34) Rh(4) C(44) 104.3(4) . . . yes
C(35) Rh(4) C(36) 36.0(3) . . . yes
C(35) Rh(4) C(37) 62.6(3) . . . yes
C(35) Rh(4) C(43) 147.9(3) . . . yes
C(35) Rh(4) C(44) 91.9(3) . . . yes
C(36) Rh(4) C(37) 38.2(3) . . . yes
C(36) Rh(4) C(43) 145.2(3) . . . yes
C(36) Rh(4) C(44) 114.2(3) . . . yes
C(37) Rh(4) C(43) 107.1(3) . . . yes
C(37) Rh(4) C(44) 152.2(3) . . . yes
C(43) Rh(4) C(44) 100.5(3) . . . yes
Rh(1) S(1) Rh(2) 64.27(7) . . . yes
Rh(1) S(1) S(3) 65.8(9) . . . yes
Rh(1) S(1) C(45) 115.4(5) . . . yes
Rh(2) S(1) S(3) 74.0(8) . . . yes
Rh(2) S(1) C(45) 115.4(5) . . . yes
S(3) S(1) C(45) 54.9(10) . . . yes
Rh(3) S(2) Rh(4) 64.5(1) . . . yes
Rh(3) S(2) S(4) 75(1) . . . yes
Rh(3) S(2) C(47) 117.4(6) . . . yes
Rh(3) S(2) C(49) 129.2(9) . . . yes
Rh(4) S(2) S(4) 71(1) . . . yes
Rh(4) S(2) C(47) 124.8(6) . . . yes
Rh(4) S(2) C(49) 131(1) . . . yes
S(4) S(2) C(47) 58(1) . . . yes
S(4) S(2) C(49) 149(1) . . . yes
C(47) S(2) C(49) 92(1) . . . yes
Rh(1) S(3) Rh(2) 67.5(5) . . . yes
Rh(1) S(3) S(1) 83.0(10) . . . yes
Rh(1) S(3) C(22) 57.2(6) . . . yes
Rh(1) S(3) C(45) 148(1) . . . yes
Rh(2) S(3) S(1) 75.5(8) . . . yes
Rh(2) S(3) C(22) 53.7(5) . . . yes
Rh(2) S(3) C(45) 132(1) . . . yes
S(1) S(3) C(22) 123(1) . . . yes
S(1) S(3) C(45) 81(1) . . . yes
C(22) S(3) C(45) 151(1) . . . yes
Rh(3) S(4) Rh(4) 66.8(7) . . . yes
Rh(3) S(4) S(2) 79(1) . . . yes
Rh(3) S(4) C(44) 53.9(6) . . . yes
Rh(3) S(4) C(47) 133(1) . . . yes
Rh(4) S(4) S(2) 83(1) . . . yes
Rh(4) S(4) C(44) 55.0(7) . . . yes
Rh(4) S(4) C(47) 153(1) . . . yes
S(2) S(4) C(44) 125(1) . . . yes
S(2) S(4) C(47) 85(1) . . . yes
C(44) S(4) C(47) 147(1) . . . yes
Rh(1) C(1) C(2) 71.3(5) . . . yes
Rh(1) C(1) C(5) 71.0(5) . . . yes
Rh(1) C(1) C(10) 125.7(8) . . . yes
C(2) C(1) C(5) 105.4(8) . . . yes
C(2) C(1) C(10) 126.9(9) . . . yes
C(5) C(1) C(10) 127.5(9) . . . yes
Rh(1) C(2) C(1) 71.6(5) . . . yes
Rh(1) C(2) C(3) 70.4(6) . . . yes
Rh(1) C(2) C(6) 127.0(8) . . . yes
C(1) C(2) C(3) 108.4(9) . . . yes
C(1) C(2) C(6) 126.1(9) . . . yes
C(3) C(2) C(6) 125(1) . . . yes
Rh(1) C(3) C(2) 71.5(6) . . . yes
Rh(1) C(3) C(4) 73.9(6) . . . yes
Rh(1) C(3) C(7) 124.5(8) . . . yes
C(2) C(3) C(4) 109.2(9) . . . yes
C(2) C(3) C(7) 127(1) . . . yes
C(4) C(3) C(7) 123(1) . . . yes
Rh(1) C(4) C(3) 69.8(6) . . . yes
Rh(1) C(4) C(5) 70.5(6) . . . yes
Rh(1) C(4) C(8) 127.3(7) . . . yes
C(3) C(4) C(5) 107.4(9) . . . yes
C(3) C(4) C(8) 128.8(10) . . . yes
C(5) C(4) C(8) 123.7(9) . . . yes
Rh(1) C(5) C(1) 70.7(5) . . . yes
Rh(1) C(5) C(4) 72.8(6) . . . yes
Rh(1) C(5) C(9) 126.1(6) . . . yes
C(1) C(5) C(4) 109.5(8) . . . yes
C(1) C(5) C(9) 123.0(8) . . . yes
C(4) C(5) C(9) 127.4(8) . . . yes
Rh(2) C(11) C(12) 71.7(8) . . . yes
Rh(2) C(11) C(15) 72.5(7) . . . yes
Rh(2) C(11) C(16) 125.3(9) . . . yes
C(12) C(11) C(15) 106(1) . . . yes
C(12) C(11) C(16) 125(1) . . . yes
C(15) C(11) C(16) 127(1) . . . yes
Rh(2) C(12) C(11) 71.4(8) . . . yes
Rh(2) C(12) C(13) 73.1(8) . . . yes
Rh(2) C(12) C(17) 125(1) . . . yes
C(11) C(12) C(13) 108(1) . . . yes
C(11) C(12) C(17) 126(1) . . . yes
C(13) C(12) C(17) 125(1) . . . yes
Rh(2) C(13) C(12) 71.4(9) . . . yes
Rh(2) C(13) C(14) 72.2(9) . . . yes
Rh(2) C(13) C(18) 126(1) . . . yes
C(12) C(13) C(14) 109(1) . . . yes
C(12) C(13) C(18) 127(1) . . . yes
C(14) C(13) C(18) 123(1) . . . yes
Rh(2) C(14) C(13) 72.2(10) . . . yes
Rh(2) C(14) C(15) 72.0(9) . . . yes
Rh(2) C(14) C(19) 126.1(9) . . . yes
C(13) C(14) C(15) 108(1) . . . yes
C(13) C(14) C(19) 129(1) . . . yes
C(15) C(14) C(19) 122(1) . . . yes
Rh(2) C(15) C(11) 70.6(7) . . . yes
Rh(2) C(15) C(14) 71.9(9) . . . yes
Rh(2) C(15) C(20) 125(1) . . . yes
C(11) C(15) C(14) 107(1) . . . yes
C(11) C(15) C(20) 123(1) . . . yes
C(14) C(15) C(20) 129(1) . . . yes
Rh(1) C(21) Rh(2) 77.9(2) . . . yes
Rh(1) C(22) Rh(2) 78.6(3) . . . yes
Rh(1) C(22) S(3) 66.6(6) . . . yes
Rh(2) C(22) S(3) 72.7(6) . . . yes
Rh(3) C(23) C(24) 71.7(5) . . . yes
Rh(3) C(23) C(27) 72.1(5) . . . yes
Rh(3) C(23) C(28) 126.2(6) . . . yes
C(24) C(23) C(27) 107.7(8) . . . yes
C(24) C(23) C(28) 127.0(10) . . . yes
C(27) C(23) C(28) 125.1(9) . . . yes
Rh(3) C(24) C(23) 70.9(5) . . . yes
Rh(3) C(24) C(25) 72.1(5) . . . yes
Rh(3) C(24) C(29) 127.7(6) . . . yes
C(23) C(24) C(25) 108.5(8) . . . yes
C(23) C(24) C(29) 125.5(9) . . . yes
C(25) C(24) C(29) 125.7(10) . . . yes
Rh(3) C(25) C(24) 70.9(6) . . . yes
Rh(3) C(25) C(26) 70.5(6) . . . yes
Rh(3) C(25) C(30) 128.0(7) . . . yes
C(24) C(25) C(26) 106.0(9) . . . yes
C(24) C(25) C(30) 124(1) . . . yes
C(26) C(25) C(30) 129(1) . . . yes
Rh(3) C(26) C(25) 72.2(5) . . . yes
Rh(3) C(26) C(27) 72.8(6) . . . yes
Rh(3) C(26) C(31) 126.5(8) . . . yes
C(25) C(26) C(27) 110.7(9) . . . yes
C(25) C(26) C(31) 122(1) . . . yes
C(27) C(26) C(31) 126(1) . . . yes
Rh(3) C(27) C(23) 70.2(5) . . . yes
Rh(3) C(27) C(26) 71.2(5) . . . yes
Rh(3) C(27) C(32) 128.9(7) . . . yes
C(23) C(27) C(26) 107.1(9) . . . yes
C(23) C(27) C(32) 127.1(10) . . . yes
C(26) C(27) C(32) 125(1) . . . yes
Rh(4) C(33) C(34) 70.1(5) . . . yes
Rh(4) C(33) C(37) 70.8(5) . . . yes
Rh(4) C(33) C(38) 127.5(6) . . . yes
C(34) C(33) C(37) 107.6(8) . . . yes
C(34) C(33) C(38) 124.6(9) . . . yes
C(37) C(33) C(38) 127.8(9) . . . yes
Rh(4) C(34) C(33) 72.1(6) . . . yes
Rh(4) C(34) C(35) 73.3(6) . . . yes
Rh(4) C(34) C(39) 125.4(7) . . . yes
C(33) C(34) C(35) 108.6(8) . . . yes
C(33) C(34) C(39) 127.4(9) . . . yes
C(35) C(34) C(39) 123.6(9) . . . yes
Rh(4) C(35) C(34) 69.4(5) . . . yes
Rh(4) C(35) C(36) 70.8(5) . . . yes
Rh(4) C(35) C(40) 127.2(7) . . . yes
C(34) C(35) C(36) 107.4(8) . . . yes
C(34) C(35) C(40) 126.6(8) . . . yes
C(36) C(35) C(40) 126.0(9) . . . yes
Rh(4) C(36) C(35) 73.2(5) . . . yes
Rh(4) C(36) C(37) 70.6(4) . . . yes
Rh(4) C(36) C(41) 125.9(6) . . . yes
C(35) C(36) C(37) 109.8(7) . . . yes
C(35) C(36) C(41) 128.1(8) . . . yes
C(37) C(36) C(41) 122.0(7) . . . yes
Rh(4) C(37) C(33) 71.9(5) . . . yes
Rh(4) C(37) C(36) 71.2(5) . . . yes
Rh(4) C(37) C(42) 127.4(6) . . . yes
C(33) C(37) C(36) 106.5(8) . . . yes
C(33) C(37) C(42) 124.8(8) . . . yes
C(36) C(37) C(42) 128.2(7) . . . yes
Rh(3) C(43) Rh(4) 77.3(3) . . . yes
Rh(3) C(44) Rh(4) 77.8(3) . . . yes
Rh(3) C(44) S(4) 69.1(7) . . . yes
Rh(4) C(44) S(4) 67.2(7) . . . yes
S(1) C(45) S(3) 43.8(9) . . . yes
S(1) C(45) C(46) 110(1) . . . yes
S(1) C(45) C(48) 115(1) . . . yes
S(3) C(45) C(46) 129(1) . . . yes
S(3) C(45) C(48) 132(1) . . . yes
C(46) C(45) C(48) 96(1) . . . yes
C(45) C(46) C(47) 116(1) . . . yes
S(2) C(47) S(4) 36(1) . . . yes
S(2) C(47) C(46) 109(1) . . . yes
S(4) C(47) C(46) 122(1) . . . yes
C(45) C(48) C(49) 114(2) . . . yes
S(2) C(49) C(48) 120(1) . . . yes
C(51) C(50) C(55) 114.7(8) . . . yes
C(51) C(50) B(1) 125.0(8) . . . yes
C(55) C(50) B(1) 120.3(8) . . . yes
C(50) C(51) C(52) 123.3(10) . . . yes
C(51) C(52) C(53) 119(1) . . . yes
C(52) C(53) C(54) 119(1) . . . yes
C(53) C(54) C(55) 119(1) . . . yes
C(50) C(55) C(54) 123(1) . . . yes
C(57) C(56) C(61) 114.4(7) . . . yes
C(57) C(56) B(1) 120.2(7) . . . yes
C(61) C(56) B(1) 125.1(7) . . . yes
C(56) C(57) C(58) 121.9(9) . . . yes
C(57) C(58) C(59) 120(1) . . . yes
C(58) C(59) C(60) 119(1) . . . yes
C(59) C(60) C(61) 120(1) . . . yes
C(56) C(61) C(60) 123.0(8) . . . yes
C(63) C(62) C(67) 115.4(7) . . . yes
C(63) C(62) B(1) 123.3(7) . . . yes
C(67) C(62) B(1) 121.2(7) . . . yes
C(62) C(63) C(64) 122.6(8) . . . yes
C(63) C(64) C(65) 119.2(9) . . . yes
C(64) C(65) C(66) 120.8(10) . . . yes
C(65) C(66) C(67) 119.2(10) . . . yes
C(62) C(67) C(66) 122.8(8) . . . yes
C(69) C(68) C(73) 113.1(7) . . . yes
C(69) C(68) B(1) 123.9(7) . . . yes
C(73) C(68) B(1) 122.8(7) . . . yes
C(68) C(69) C(70) 122.4(7) . . . yes
C(69) C(70) C(71) 120.9(8) . . . yes
C(70) C(71) C(72) 118.9(8) . . . yes
C(71) C(72) C(73) 120.1(9) . . . yes
C(68) C(73) C(72) 124.5(8) . . . yes
C(75) C(74) C(79) 113.6(8) . . . yes
C(75) C(74) B(2) 126.5(7) . . . yes
C(79) C(74) B(2) 119.9(7) . . . yes
C(74) C(75) C(76) 123.6(9) . . . yes
C(75) C(76) C(77) 122(1) . . . yes
C(76) C(77) C(78) 117(1) . . . yes
C(77) C(78) C(79) 121.0(10) . . . yes
C(74) C(79) C(78) 122.3(9) . . . yes
C(81) C(80) C(85) 114.0(7) . . . yes
C(81) C(80) B(2) 120.8(8) . . . yes
C(85) C(80) B(2) 124.9(7) . . . yes
C(80) C(81) C(82) 123.0(9) . . . yes
C(81) C(82) C(83) 121.0(9) . . . yes
C(82) C(83) C(84) 117.9(9) . . . yes
C(83) C(84) C(85) 121.1(9) . . . yes
C(80) C(85) C(84) 123.0(8) . . . yes
C(87) C(86) C(91) 116.0(7) . . . yes
C(87) C(86) B(2) 118.9(7) . . . yes
C(91) C(86) B(2) 125.0(7) . . . yes
C(86) C(87) C(88) 122.0(9) . . . yes
C(87) C(88) C(89) 119(1) . . . yes
C(88) C(89) C(90) 120(1) . . . yes
C(89) C(90) C(91) 119.6(9) . . . yes
C(86) C(91) C(90) 122.7(8) . . . yes
C(93) C(92) C(97) 115.3(7) . . . yes
C(93) C(92) B(2) 125.0(7) . . . yes
C(97) C(92) B(2) 119.5(7) . . . yes
C(92) C(93) C(94) 122.3(8) . . . yes
C(93) C(94) C(95) 120.1(10) . . . yes
C(94) C(95) C(96) 118(1) . . . yes
C(95) C(96) C(97) 120(1) . . . yes
C(92) C(97) C(96) 122.8(9) . . . yes
C(50) B(1) C(56) 112.1(7) . . . yes
C(50) B(1) C(62) 110.0(6) . . . yes
C(50) B(1) C(68) 105.6(6) . . . yes
C(56) B(1) C(62) 104.5(6) . . . yes
C(56) B(1) C(68) 112.8(6) . . . yes
C(62) B(1) C(68) 111.9(7) . . . yes
C(74) B(2) C(80) 106.0(6) . . . yes
C(74) B(2) C(86) 108.9(6) . . . yes
C(74) B(2) C(92) 110.5(6) . . . yes
C(80) B(2) C(86) 112.1(6) . . . yes
C(80) B(2) C(92) 113.5(6) . . . yes
C(86) B(2) C(92) 105.9(6) . . . yes

loop_
_geom_bond_atom_site_label_1
_geom_bond_atom_site_label_2
_geom_bond_distance
_geom_bond_site_symmetry_1
_geom_bond_site_symmetry_2
_geom_bond_publ_flag
Rh(1) Rh(2) 2.5623(8) . . yes
Rh(1) S(1) 2.416(3) . . yes
Rh(1) S(3) 2.22(2) . . yes
Rh(1) C(1) 2.206(9) . . yes
Rh(1) C(2) 2.202(9) . . yes
Rh(1) C(3) 2.19(1) . . yes
Rh(1) C(4) 2.238(10) . . yes
Rh(1) C(5) 2.210(9) . . yes
Rh(1) C(21) 2.036(7) . . yes
Rh(1) C(22) 2.034(8) . . yes
Rh(2) S(1) 2.402(3) . . yes
Rh(2) S(3) 2.38(2) . . yes
Rh(2) C(11) 2.17(1) . . yes
Rh(2) C(12) 2.18(1) . . yes
Rh(2) C(13) 2.20(1) . . yes
Rh(2) C(14) 2.20(2) . . yes
Rh(2) C(15) 2.20(1) . . yes
Rh(2) C(21) 2.042(7) . . yes
Rh(2) C(22) 2.011(7) . . yes
Rh(3) Rh(4) 2.5637(8) . . yes
Rh(3) S(2) 2.396(4) . . yes
Rh(3) S(4) 2.35(2) . . yes
Rh(3) C(23) 2.185(9) . . yes
Rh(3) C(24) 2.196(9) . . yes
Rh(3) C(25) 2.212(9) . . yes
Rh(3) C(26) 2.19(1) . . yes
Rh(3) C(27) 2.210(8) . . yes
Rh(3) C(43) 2.049(7) . . yes
Rh(3) C(44) 2.038(7) . . yes
Rh(4) S(2) 2.411(4) . . yes
Rh(4) S(4) 2.30(3) . . yes
Rh(4) C(33) 2.211(9) . . yes
Rh(4) C(34) 2.19(1) . . yes
Rh(4) C(35) 2.236(9) . . yes
Rh(4) C(36) 2.205(8) . . yes
Rh(4) C(37) 2.196(9) . . yes
Rh(4) C(43) 2.055(7) . . yes
Rh(4) C(44) 2.043(8) . . yes
S(1) S(3) 1.26(2) . . yes
S(1) C(45) 1.80(2) . . yes
S(2) S(4) 1.05(3) . . yes
S(2) C(47) 1.76(2) . . yes
S(2) C(49) 1.42(3) . . yes
S(3) C(22) 2.01(2) . . yes
S(3) C(45) 1.49(2) . . yes
S(4) C(44) 2.11(3) . . yes
S(4) C(47) 1.51(3) . . yes
C(1) C(2) 1.40(2) . . yes
C(1) C(5) 1.45(1) . . yes
C(1) C(10) 1.48(1) . . yes
C(2) C(3) 1.43(2) . . yes
C(2) C(6) 1.54(1) . . yes
C(3) C(4) 1.38(2) . . yes
C(3) C(7) 1.50(2) . . yes
C(4) C(5) 1.40(1) . . yes
C(4) C(8) 1.49(1) . . yes
C(5) C(9) 1.48(1) . . yes
C(11) C(12) 1.37(2) . . yes
C(11) C(15) 1.38(2) . . yes
C(11) C(16) 1.48(2) . . yes
C(12) C(13) 1.34(2) . . yes
C(12) C(17) 1.49(2) . . yes
C(13) C(14) 1.34(3) . . yes
C(13) C(18) 1.48(2) . . yes
C(14) C(15) 1.36(2) . . yes
C(14) C(19) 1.48(3) . . yes
C(15) C(20) 1.50(2) . . yes
C(23) C(24) 1.40(1) . . yes
C(23) C(27) 1.42(2) . . yes
C(23) C(28) 1.49(2) . . yes
C(24) C(25) 1.40(1) . . yes
C(24) C(29) 1.50(1) . . yes
C(25) C(26) 1.41(2) . . yes
C(25) C(30) 1.48(1) . . yes
C(26) C(27) 1.36(2) . . yes
C(26) C(31) 1.52(2) . . yes
C(27) C(32) 1.50(2) . . yes
C(33) C(34) 1.42(1) . . yes
C(33) C(37) 1.41(1) . . yes
C(33) C(38) 1.50(1) . . yes
C(34) C(35) 1.42(1) . . yes
C(34) C(39) 1.52(1) . . yes
C(35) C(36) 1.37(1) . . yes
C(35) C(40) 1.51(1) . . yes
C(36) C(37) 1.44(1) . . yes
C(36) C(41) 1.50(1) . . yes
C(37) C(42) 1.48(1) . . yes
C(45) C(46) 1.53(2) . . yes
C(45) C(48) 1.48(4) . . yes
C(46) C(47) 1.46(3) . . yes
C(48) C(49) 1.48(4) . . yes
C(50) C(51) 1.37(1) . . yes
C(50) C(55) 1.38(1) . . yes
C(50) B(1) 1.66(1) . . yes
C(51) C(52) 1.41(2) . . yes
C(52) C(53) 1.36(2) . . yes
C(53) C(54) 1.37(2) . . yes
C(54) C(55) 1.39(2) . . yes
C(56) C(57) 1.40(1) . . yes
C(56) C(61) 1.39(1) . . yes
C(56) B(1) 1.64(1) . . yes
C(57) C(58) 1.40(2) . . yes
C(58) C(59) 1.36(2) . . yes
C(59) C(60) 1.33(2) . . yes
C(60) C(61) 1.39(1) . . yes
C(62) C(63) 1.39(1) . . yes
C(62) C(67) 1.38(1) . . yes
C(62) B(1) 1.66(1) . . yes
C(63) C(64) 1.38(1) . . yes
C(64) C(65) 1.36(2) . . yes
C(65) C(66) 1.36(2) . . yes
C(66) C(67) 1.39(1) . . yes
C(68) C(69) 1.38(1) . . yes
C(68) C(73) 1.40(1) . . yes
C(68) B(1) 1.64(1) . . yes
C(69) C(70) 1.41(1) . . yes
C(70) C(71) 1.36(1) . . yes
C(71) C(72) 1.34(1) . . yes
C(72) C(73) 1.38(1) . . yes
C(74) C(75) 1.39(1) . . yes
C(74) C(79) 1.41(1) . . yes
C(74) B(2) 1.65(1) . . yes
C(75) C(76) 1.39(2) . . yes
C(76) C(77) 1.34(2) . . yes
C(77) C(78) 1.39(2) . . yes
C(78) C(79) 1.40(1) . . yes
C(80) C(81) 1.39(1) . . yes
C(80) C(85) 1.37(1) . . yes
C(80) B(2) 1.65(1) . . yes
C(81) C(82) 1.38(1) . . yes
C(82) C(83) 1.36(2) . . yes
C(83) C(84) 1.34(1) . . yes
C(84) C(85) 1.40(1) . . yes
C(86) C(87) 1.37(1) . . yes
C(86) C(91) 1.39(1) . . yes
C(86) B(2) 1.65(1) . . yes
C(87) C(88) 1.40(2) . . yes
C(88) C(89) 1.38(2) . . yes
C(89) C(90) 1.34(2) . . yes
C(90) C(91) 1.39(1) . . yes
C(92) C(93) 1.40(1) . . yes
C(92) C(97) 1.39(1) . . yes
C(92) B(2) 1.65(1) . . yes
C(93) C(94) 1.38(1) . . yes
C(94) C(95) 1.38(2) . . yes
C(95) C(96) 1.37(2) . . yes
C(96) C(97) 1.37(2) . . yes

loop_
_geom_contact_atom_site_label_1
_geom_contact_atom_site_label_2
_geom_contact_distance
_geom_contact_site_symmetry_1
_geom_contact_site_symmetry_2
_geom_contact_publ_flag
Rh(1) Rh(2) 2.5623(8) . . ?
Rh(3) Rh(4) 2.5637(8) . . ?
C(10) C(94) 3.59(2) . 4_455 ?
C(11) C(77) 3.56(2) . 1_455 ?
C(12) C(77) 3.56(2) . 1_455 ?
C(13) C(77) 3.60(2) . 1_455 ?
C(15) C(76) 3.57(2) . 1_455 ?
C(15) C(77) 3.59(2) . 1_455 ?

loop_
_geom_torsion_atom_site_label_1
_geom_torsion_atom_site_label_2
_geom_torsion_atom_site_label_3
_geom_torsion_atom_site_label_4
_geom_torsion
_geom_torsion_site_symmetry_1
_geom_torsion_site_symmetry_2
_geom_torsion_site_symmetry_3
_geom_torsion_site_symmetry_4
_geom_torsion_publ_flag
Rh(1) Rh(2) S(1) S(3) 70.4(9) . . . . yes
Rh(1) Rh(2) S(1) C(45) 107.4(5) . . . . yes
Rh(1) Rh(2) S(3) S(1) -88.4(9) . . . . yes
Rh(1) Rh(2) S(3) C(22) 65.0(5) . . . . yes
Rh(1) Rh(2) S(3) C(45) -151(1) . . . . yes
Rh(1) Rh(2) C(11) C(12) -112.2(8) . . . . yes
Rh(1) Rh(2) C(11) C(15) 132.8(8) . . . . yes
Rh(1) Rh(2) C(11) C(16) 8(2) . . . . yes
Rh(1) Rh(2) C(12) C(11) 103.2(8) . . . . yes
Rh(1) Rh(2) C(12) C(13) -140.0(9) . . . . yes
Rh(1) Rh(2) C(12) C(17) -18(2) . . . . yes
Rh(1) Rh(2) C(13) C(12) 84(1) . . . . yes
Rh(1) Rh(2) C(13) C(14) -157.3(7) . . . . yes
Rh(1) Rh(2) C(13) C(18) -38(2) . . . . yes
Rh(1) Rh(2) C(14) C(13) 133(1) . . . . yes
Rh(1) Rh(2) C(14) C(15) -109(1) . . . . yes
Rh(1) Rh(2) C(14) C(19) 7(3) . . . . yes
Rh(1) Rh(2) C(15) C(11) -88.3(9) . . . . yes
Rh(1) Rh(2) C(15) C(14) 155.4(7) . . . . yes
Rh(1) Rh(2) C(15) C(20) 29(1) . . . . yes
Rh(1) Rh(2) C(22) S(3) -68.8(6) . . . . yes
Rh(1) S(1) Rh(2) S(3) -70.4(9) . . . . yes
Rh(1) S(1) Rh(2) C(11) 120.3(7) . . . . yes
Rh(1) S(1) Rh(2) C(12) -130.3(8) . . . . yes
Rh(1) S(1) Rh(2) C(13) -147.0(6) . . . . yes
Rh(1) S(1) Rh(2) C(14) 177.2(5) . . . . yes
Rh(1) S(1) Rh(2) C(15) 140.2(5) . . . . yes
Rh(1) S(1) Rh(2) C(21) 54.2(2) . . . . yes
Rh(1) S(1) Rh(2) C(22) -49.0(2) . . . . yes
Rh(1) S(1) S(3) Rh(2) 68.5(4) . . . . yes
Rh(1) S(1) S(3) C(22) 42(1) . . . . yes
Rh(1) S(1) S(3) C(45) -153(1) . . . . yes
Rh(1) S(1) C(45) S(3) 27(1) . . . . yes
Rh(1) S(1) C(45) C(46) -99(1) . . . . yes
Rh(1) S(1) C(45) C(48) 153(1) . . . . yes
Rh(1) S(3) Rh(2) S(1) 88.4(9) . . . . yes
Rh(1) S(3) Rh(2) C(11) -121(4) . . . . yes
Rh(1) S(3) Rh(2) C(12) -118.8(7) . . . . yes
Rh(1) S(3) Rh(2) C(13) -152.7(6) . . . . yes
Rh(1) S(3) Rh(2) C(14) 168.3(5) . . . . yes
Rh(1) S(3) Rh(2) C(15) 138.2(9) . . . . yes
Rh(1) S(3) Rh(2) C(21) 36.5(4) . . . . yes
Rh(1) S(3) Rh(2) C(22) -65.0(5) . . . . yes
Rh(1) S(3) S(1) Rh(2) -68.5(4) . . . . yes
Rh(1) S(3) S(1) C(45) 153(1) . . . . yes
Rh(1) S(3) C(22) Rh(2) 84.8(3) . . . . yes
Rh(1) S(3) C(45) S(1) -60(2) . . . . yes
Rh(1) S(3) C(45) C(46) 16(3) . . . . yes
Rh(1) S(3) C(45) C(48) -143(2) . . . . yes
Rh(1) C(1) C(2) C(3) -61.1(7) . . . . yes
Rh(1) C(1) C(2) C(6) 122(1) . . . . yes
Rh(1) C(1) C(5) C(4) 62.8(7) . . . . yes
Rh(1) C(1) C(5) C(9) -121.2(9) . . . . yes
Rh(1) C(2) C(1) C(5) 63.2(6) . . . . yes
Rh(1) C(2) C(1) C(10) -121(1) . . . . yes
Rh(1) C(2) C(3) C(4) -64.8(8) . . . . yes
Rh(1) C(2) C(3) C(7) 119(1) . . . . yes
Rh(1) C(3) C(2) C(1) 61.9(7) . . . . yes
Rh(1) C(3) C(2) C(6) -122(1) . . . . yes
Rh(1) C(3) C(4) C(5) -60.8(7) . . . . yes
Rh(1) C(3) C(4) C(8) 122(1) . . . . yes
Rh(1) C(4) C(3) C(2) 63.3(8) . . . . yes
Rh(1) C(4) C(3) C(7) -120(1) . . . . yes
Rh(1) C(4) C(5) C(1) -61.6(7) . . . . yes
Rh(1) C(4) C(5) C(9) 122.7(10) . . . . yes
Rh(1) C(5) C(1) C(2) -63.4(7) . . . . yes
Rh(1) C(5) C(1) C(10) 120(1) . . . . yes
Rh(1) C(5) C(4) C(3) 60.4(7) . . . . yes
Rh(1) C(5) C(4) C(8) -122.4(10) . . . . yes
Rh(1) C(21) Rh(2) S(1) -62.5(2) . . . . yes
Rh(1) C(21) Rh(2) S(3) -37.8(5) . . . . yes
Rh(1) C(21) Rh(2) C(11) 139.0(5) . . . . yes
Rh(1) C(21) Rh(2) C(12) 119.7(4) . . . . yes
Rh(1) C(21) Rh(2) C(13) 162(1) . . . . yes
Rh(1) C(21) Rh(2) C(14) -162.5(4) . . . . yes
Rh(1) C(21) Rh(2) C(15) 176.1(4) . . . . yes
Rh(1) C(21) Rh(2) C(22) 15.4(3) . . . . yes
Rh(1) C(22) Rh(2) S(1) 55.5(2) . . . . yes
Rh(1) C(22) Rh(2) S(3) 68.8(6) . . . . yes
Rh(1) C(22) Rh(2) C(11) -119.6(4) . . . . yes
Rh(1) C(22) Rh(2) C(12) -146.4(6) . . . . yes
Rh(1) C(22) Rh(2) C(13) 178.4(4) . . . . yes
Rh(1) C(22) Rh(2) C(14) 162.3(4) . . . . yes
Rh(1) C(22) Rh(2) C(15) -143(1) . . . . yes
Rh(1) C(22) Rh(2) C(21) -15.4(3) . . . . yes
Rh(1) C(22) S(3) Rh(2) -84.8(3) . . . . yes
Rh(1) C(22) S(3) S(1) -53(1) . . . . yes
Rh(1) C(22) S(3) C(45) 161(2) . . . . yes
Rh(2) Rh(1) S(1) S(3) -83.1(9) . . . . yes
Rh(2) Rh(1) S(1) C(45) -107.4(6) . . . . yes
Rh(2) Rh(1) S(3) S(1) 77.2(8) . . . . yes
Rh(2) Rh(1) S(3) C(22) -60.2(4) . . . . yes
Rh(2) Rh(1) S(3) C(45) 137(2) . . . . yes
Rh(2) Rh(1) C(1) C(2) -90.6(9) . . . . yes
Rh(2) Rh(1) C(1) C(5) 154.9(5) . . . . yes
Rh(2) Rh(1) C(1) C(10) 31(1) . . . . yes
Rh(2) Rh(1) C(2) C(1) 146.2(5) . . . . yes
Rh(2) Rh(1) C(2) C(3) -95.7(6) . . . . yes
Rh(2) Rh(1) C(2) C(6) 24(1) . . . . yes
Rh(2) Rh(1) C(3) C(2) 121.3(6) . . . . yes
Rh(2) Rh(1) C(3) C(4) -121.6(5) . . . . yes
Rh(2) Rh(1) C(3) C(7) -2(1) . . . . yes
Rh(2) Rh(1) C(4) C(3) 93.6(6) . . . . yes
Rh(2) Rh(1) C(4) C(5) -148.5(4) . . . . yes
Rh(2) Rh(1) C(4) C(8) -30(1) . . . . yes
Rh(2) Rh(1) C(5) C(1) -153.0(6) . . . . yes
Rh(2) Rh(1) C(5) C(4) 88.4(8) . . . . yes
Rh(2) Rh(1) C(5) C(9) -35(1) . . . . yes
Rh(2) Rh(1) C(22) S(3) 76.0(6) . . . . yes
Rh(2) S(1) Rh(1) S(3) 83.1(9) . . . . yes
Rh(2) S(1) Rh(1) C(1) 156.5(3) . . . . yes
Rh(2) S(1) Rh(1) C(2) 129.2(5) . . . . yes
Rh(2) S(1) Rh(1) C(3) -126(1) . . . . yes
Rh(2) S(1) Rh(1) C(4) -128.1(4) . . . . yes
Rh(2) S(1) Rh(1) C(5) -162.3(2) . . . . yes
Rh(2) S(1) Rh(1) C(21) -54.6(2) . . . . yes
Rh(2) S(1) Rh(1) C(22) 48.4(2) . . . . yes
Rh(2) S(1) S(3) C(22) -25(1) . . . . yes
Rh(2) S(1) S(3) C(45) 138.4(10) . . . . yes
Rh(2) S(1) C(45) S(3) -44(1) . . . . yes
Rh(2) S(1) C(45) C(46) -171.8(9) . . . . yes
Rh(2) S(1) C(45) C(48) 80(1) . . . . yes
Rh(2) S(3) Rh(1) S(1) -77.2(8) . . . . yes
Rh(2) S(3) Rh(1) C(1) 166.1(3) . . . . yes
Rh(2) S(3) Rh(1) C(2) 130.7(4) . . . . yes
Rh(2) S(3) Rh(1) C(3) 118(1) . . . . yes
Rh(2) S(3) Rh(1) C(4) -140(1) . . . . yes
Rh(2) S(3) Rh(1) C(5) -156.5(3) . . . . yes
Rh(2) S(3) Rh(1) C(21) -36.9(4) . . . . yes
Rh(2) S(3) Rh(1) C(22) 60.2(4) . . . . yes
Rh(2) S(3) S(1) C(45) -138.4(10) . . . . yes
Rh(2) S(3) C(45) S(1) 60(1) . . . . yes
Rh(2) S(3) C(45) C(46) 138(1) . . . . yes
Rh(2) S(3) C(45) C(48) -22(3) . . . . yes
Rh(2) C(11) C(12) C(13) -64(1) . . . . yes
Rh(2) C(11) C(12) C(17) 121(1) . . . . yes
Rh(2) C(11) C(15) C(14) 63.0(10) . . . . yes
Rh(2) C(11) C(15) C(20) -119(1) . . . . yes
Rh(2) C(12) C(11) C(15) 64.6(9) . . . . yes
Rh(2) C(12) C(11) C(16) -120(1) . . . . yes
Rh(2) C(12) C(13) C(14) -62(1) . . . . yes
Rh(2) C(12) C(13) C(18) 122(1) . . . . yes
Rh(2) C(13) C(12) C(11) 63(1) . . . . yes
Rh(2) C(13) C(12) C(17) -122(1) . . . . yes
Rh(2) C(13) C(14) C(15) -63(1) . . . . yes
Rh(2) C(13) C(14) C(19) 122(1) . . . . yes
Rh(2) C(14) C(13) C(12) 62(1) . . . . yes
Rh(2) C(14) C(13) C(18) -122(1) . . . . yes
Rh(2) C(14) C(15) C(11) -62.2(9) . . . . yes
Rh(2) C(14) C(15) C(20) 120(1) . . . . yes
Rh(2) C(15) C(11) C(12) -64.0(10) . . . . yes
Rh(2) C(15) C(11) C(16) 121(1) . . . . yes
Rh(2) C(15) C(14) C(13) 63(1) . . . . yes
Rh(2) C(15) C(14) C(19) -121(1) . . . . yes
Rh(2) C(21) Rh(1) S(1) 62.0(2) . . . . yes
Rh(2) C(21) Rh(1) S(3) 41.5(5) . . . . yes
Rh(2) C(21) Rh(1) C(1) 171.8(6) . . . . yes
Rh(2) C(21) Rh(1) C(2) -121.3(5) . . . . yes
Rh(2) C(21) Rh(1) C(3) -129.2(3) . . . . yes
Rh(2) C(21) Rh(1) C(4) -163.2(3) . . . . yes
Rh(2) C(21) Rh(1) C(5) 166.6(3) . . . . yes
Rh(2) C(21) Rh(1) C(22) -15.2(3) . . . . yes
Rh(2) C(22) Rh(1) S(1) -55.2(2) . . . . yes
Rh(2) C(22) Rh(1) S(3) -76.0(6) . . . . yes
Rh(2) C(22) Rh(1) C(1) -168.3(3) . . . . yes
Rh(2) C(22) Rh(1) C(2) 158.2(3) . . . . yes
Rh(2) C(22) Rh(1) C(3) 123.8(3) . . . . yes
Rh(2) C(22) Rh(1) C(4) 120.1(5) . . . . yes
Rh(2) C(22) Rh(1) C(5) -167.9(5) . . . . yes
Rh(2) C(22) Rh(1) C(21) 15.4(3) . . . . yes
Rh(2) C(22) S(3) S(1) 31(1) . . . . yes
Rh(2) C(22) S(3) C(45) -114(2) . . . . yes
Rh(3) Rh(4) S(2) S(4) -81(1) . . . . yes
Rh(3) Rh(4) S(2) C(47) -106.8(8) . . . . yes
Rh(3) Rh(4) S(2) C(49) 120(1) . . . . yes
Rh(3) Rh(4) S(4) S(2) 81(1) . . . . yes
Rh(3) Rh(4) S(4) C(44) -61.2(5) . . . . yes
Rh(3) Rh(4) S(4) C(47) 145(4) . . . . yes
Rh(3) Rh(4) C(33) C(34) 97.5(5) . . . . yes
Rh(3) Rh(4) C(33) C(37) -144.8(4) . . . . yes
Rh(3) Rh(4) C(33) C(38) -21(1) . . . . yes
Rh(3) Rh(4) C(34) C(33) -118.4(5) . . . . yes
Rh(3) Rh(4) C(34) C(35) 125.0(5) . . . . yes
Rh(3) Rh(4) C(34) C(39) 5.3(10) . . . . yes
Rh(3) Rh(4) C(35) C(34) -92.2(6) . . . . yes
Rh(3) Rh(4) C(35) C(36) 149.8(4) . . . . yes
Rh(3) Rh(4) C(35) C(40) 28(1) . . . . yes
Rh(3) Rh(4) C(36) C(35) -90.9(8) . . . . yes
Rh(3) Rh(4) C(36) C(37) 150.4(6) . . . . yes
Rh(3) Rh(4) C(36) C(41) 34(1) . . . . yes
Rh(3) Rh(4) C(37) C(33) 88.1(7) . . . . yes
Rh(3) Rh(4) C(37) C(36) -156.6(5) . . . . yes
Rh(3) Rh(4) C(37) C(42) -32(1) . . . . yes
Rh(3) Rh(4) C(44) S(4) 72.2(7) . . . . yes
Rh(3) S(2) Rh(4) S(4) 81(1) . . . . yes
Rh(3) S(2) Rh(4) C(33) -124.9(4) . . . . yes
Rh(3) S(2) Rh(4) C(34) 173(2) . . . . yes
Rh(3) S(2) Rh(4) C(35) 130.9(4) . . . . yes
Rh(3) S(2) Rh(4) C(36) 162.3(2) . . . . yes
Rh(3) S(2) Rh(4) C(37) -156.4(2) . . . . yes
Rh(3) S(2) Rh(4) C(43) -54.1(2) . . . . yes
Rh(3) S(2) Rh(4) C(44) 50.4(2) . . . . yes
Rh(3) S(2) S(4) Rh(4) -67.6(5) . . . . yes
Rh(3) S(2) S(4) C(44) -30(1) . . . . yes
Rh(3) S(2) S(4) C(47) 136(1) . . . . yes
Rh(3) S(2) C(47) S(4) -48(1) . . . . yes
Rh(3) S(2) C(47) C(46) -166(1) . . . . yes
Rh(3) S(2) C(49) C(48) 169(1) . . . . yes
Rh(3) S(4) Rh(4) S(2) -81(1) . . . . yes
Rh(3) S(4) Rh(4) C(33) -138(1) . . . . yes
Rh(3) S(4) Rh(4) C(34) 112(1) . . . . yes
Rh(3) S(4) Rh(4) C(35) 133.6(4) . . . . yes
Rh(3) S(4) Rh(4) C(36) 170.2(3) . . . . yes
Rh(3) S(4) Rh(4) C(37) -151.9(3) . . . . yes
Rh(3) S(4) Rh(4) C(43) -39.6(5) . . . . yes
Rh(3) S(4) Rh(4) C(44) 61.2(5) . . . . yes
Rh(3) S(4) S(2) Rh(4) 67.6(5) . . . . yes
Rh(3) S(4) S(2) C(47) -136(1) . . . . yes
Rh(3) S(4) S(2) C(49) -147(2) . . . . yes
Rh(3) S(4) C(44) Rh(4) -85.2(4) . . . . yes
Rh(3) S(4) C(47) S(2) 70(1) . . . . yes
Rh(3) S(4) C(47) C(46) 149(1) . . . . yes
Rh(3) C(23) C(24) C(25) -62.7(6) . . . . yes
Rh(3) C(23) C(24) C(29) 123.2(9) . . . . yes
Rh(3) C(23) C(27) C(26) 62.0(7) . . . . yes
Rh(3) C(23) C(27) C(32) -124.4(10) . . . . yes
Rh(3) C(24) C(23) C(27) 63.6(6) . . . . yes
Rh(3) C(24) C(23) C(28) -122.0(9) . . . . yes
Rh(3) C(24) C(25) C(26) -62.1(7) . . . . yes
Rh(3) C(24) C(25) C(30) 123.5(9) . . . . yes
Rh(3) C(25) C(24) C(23) 61.9(6) . . . . yes
Rh(3) C(25) C(24) C(29) -124.0(9) . . . . yes
Rh(3) C(25) C(26) C(27) -63.0(8) . . . . yes
Rh(3) C(25) C(26) C(31) 122(1) . . . . yes
Rh(3) C(26) C(25) C(24) 62.4(6) . . . . yes
Rh(3) C(26) C(25) C(30) -123(1) . . . . yes
Rh(3) C(26) C(27) C(23) -61.4(6) . . . . yes
Rh(3) C(26) C(27) C(32) 124.9(10) . . . . yes
Rh(3) C(27) C(23) C(24) -63.4(6) . . . . yes
Rh(3) C(27) C(23) C(28) 122.1(9) . . . . yes
Rh(3) C(27) C(26) C(25) 62.6(7) . . . . yes
Rh(3) C(27) C(26) C(31) -123(1) . . . . yes
Rh(3) C(43) Rh(4) S(2) 61.1(2) . . . . yes
Rh(3) C(43) Rh(4) S(4) 43.7(7) . . . . yes
Rh(3) C(43) Rh(4) C(33) -156.6(3) . . . . yes
Rh(3) C(43) Rh(4) C(34) -123.8(3) . . . . yes
Rh(3) C(43) Rh(4) C(35) -125.2(5) . . . . yes
Rh(3) C(43) Rh(4) C(36) 166.7(4) . . . . yes
Rh(3) C(43) Rh(4) C(37) 169.5(3) . . . . yes
Rh(3) C(43) Rh(4) C(44) -14.1(3) . . . . yes
Rh(3) C(44) Rh(4) S(2) -56.7(2) . . . . yes
Rh(3) C(44) Rh(4) S(4) -72.2(7) . . . . yes
Rh(3) C(44) Rh(4) C(33) 118.4(4) . . . . yes
Rh(3) C(44) Rh(4) C(34) 128.7(3) . . . . yes
Rh(3) C(44) Rh(4) C(35) 164.4(3) . . . . yes
Rh(3) C(44) Rh(4) C(36) -166.4(3) . . . . yes
Rh(3) C(44) Rh(4) C(37) -173.2(5) . . . . yes
Rh(3) C(44) Rh(4) C(43) 14.2(3) . . . . yes
Rh(3) C(44) S(4) Rh(4) 85.2(4) . . . . yes
Rh(3) C(44) S(4) S(2) 37(1) . . . . yes
Rh(3) C(44) S(4) C(47) -116(2) . . . . yes
Rh(4) Rh(3) S(2) S(4) 76(1) . . . . yes
Rh(4) Rh(3) S(2) C(47) 117.7(7) . . . . yes
Rh(4) Rh(3) S(2) C(49) -124(1) . . . . yes
Rh(4) Rh(3) S(4) S(2) -86(1) . . . . yes
Rh(4) Rh(3) S(4) C(44) 62.5(5) . . . . yes
Rh(4) Rh(3) S(4) C(47) -159(2) . . . . yes
Rh(4) Rh(3) C(23) C(24) -118.5(5) . . . . yes
Rh(4) Rh(3) C(23) C(27) 125.2(5) . . . . yes
Rh(4) Rh(3) C(23) C(28) 4(1) . . . . yes
Rh(4) Rh(3) C(24) C(23) 96.8(6) . . . . yes
Rh(4) Rh(3) C(24) C(25) -145.5(5) . . . . yes
Rh(4) Rh(3) C(24) C(29) -23(1) . . . . yes
Rh(4) Rh(3) C(25) C(24) 87.2(8) . . . . yes
Rh(4) Rh(3) C(25) C(26) -157.2(6) . . . . yes
Rh(4) Rh(3) C(25) C(30) -31(1) . . . . yes
Rh(4) Rh(3) C(26) C(25) 150.7(8) . . . . yes
Rh(4) Rh(3) C(26) C(27) -90(1) . . . . yes
Rh(4) Rh(3) C(26) C(31) 33(1) . . . . yes
Rh(4) Rh(3) C(27) C(23) -92.2(6) . . . . yes
Rh(4) Rh(3) C(27) C(26) 150.9(5) . . . . yes
Rh(4) Rh(3) C(27) C(32) 30(1) . . . . yes
Rh(4) Rh(3) C(44) S(4) -70.0(8) . . . . yes
Rh(4) S(2) Rh(3) S(4) -76(1) . . . . yes
Rh(4) S(2) Rh(3) C(23) 124(1) . . . . yes
Rh(4) S(2) Rh(3) C(24) -127.8(5) . . . . yes
Rh(4) S(2) Rh(3) C(25) -154.2(3) . . . . yes
Rh(4) S(2) Rh(3) C(26) 165.9(3) . . . . yes
Rh(4) S(2) Rh(3) C(27) 131.4(4) . . . . yes
Rh(4) S(2) Rh(3) C(43) 54.1(2) . . . . yes
Rh(4) S(2) Rh(3) C(44) -50.5(2) . . . . yes
Rh(4) S(2) S(4) C(44) 37(1) . . . . yes
Rh(4) S(2) S(4) C(47) -156(1) . . . . yes
Rh(4) S(2) C(47) S(4) 27(1) . . . . yes
Rh(4) S(2) C(47) C(46) -89(1) . . . . yes
Rh(4) S(2) C(49) C(48) 80(2) . . . . yes
Rh(4) S(4) Rh(3) S(2) 86(1) . . . . yes
Rh(4) S(4) Rh(3) C(23) -112(2) . . . . yes
Rh(4) S(4) Rh(3) C(24) -124.8(5) . . . . yes
Rh(4) S(4) Rh(3) C(25) -160.8(4) . . . . yes
Rh(4) S(4) Rh(3) C(26) 159.6(4) . . . . yes
Rh(4) S(4) Rh(3) C(27) 132.7(10) . . . . yes
Rh(4) S(4) Rh(3) C(43) 39.7(5) . . . . yes
Rh(4) S(4) Rh(3) C(44) -62.5(5) . . . . yes
Rh(4) S(4) S(2) C(47) 156(1) . . . . yes
Rh(4) S(4) S(2) C(49) 144(2) . . . . yes
Rh(4) S(4) C(47) S(2) -63(3) . . . . yes
Rh(4) S(4) C(47) C(46) 15(4) . . . . yes
Rh(4) C(33) C(34) C(35) 64.6(7) . . . . yes
Rh(4) C(33) C(34) C(39) -121(1) . . . . yes
Rh(4) C(33) C(37) C(36) -63.3(6) . . . . yes
Rh(4) C(33) C(37) C(42) 123.5(8) . . . . yes
Rh(4) C(34) C(33) C(37) -61.2(6) . . . . yes
Rh(4) C(34) C(33) C(38) 122.4(9) . . . . yes
Rh(4) C(34) C(35) C(36) 60.9(6) . . . . yes
Rh(4) C(34) C(35) C(40) -121(1) . . . . yes
Rh(4) C(35) C(34) C(33) -63.9(7) . . . . yes
Rh(4) C(35) C(34) C(39) 121.7(10) . . . . yes
Rh(4) C(35) C(36) C(37) 61.5(6) . . . . yes
Rh(4) C(35) C(36) C(41) -122.8(9) . . . . yes
Rh(4) C(36) C(35) C(34) -60.0(7) . . . . yes
Rh(4) C(36) C(35) C(40) 122(1) . . . . yes
Rh(4) C(36) C(37) C(33) 63.7(6) . . . . yes
Rh(4) C(36) C(37) C(42) -123.3(9) . . . . yes
Rh(4) C(37) C(33) C(34) 60.8(6) . . . . yes
Rh(4) C(37) C(33) C(38) -123.0(9) . . . . yes
Rh(4) C(37) C(36) C(35) -63.1(6) . . . . yes
Rh(4) C(37) C(36) C(41) 120.8(8) . . . . yes
Rh(4) C(43) Rh(3) S(2) -61.6(2) . . . . yes
Rh(4) C(43) Rh(3) S(4) -42.4(7) . . . . yes
Rh(4) C(43) Rh(3) C(23) 131.1(3) . . . . yes
Rh(4) C(43) Rh(3) C(24) 119.9(4) . . . . yes
Rh(4) C(43) Rh(3) C(25) -178.2(6) . . . . yes
Rh(4) C(43) Rh(3) C(26) -165.4(3) . . . . yes
Rh(4) C(43) Rh(3) C(27) 167.5(3) . . . . yes
Rh(4) C(43) Rh(3) C(44) 14.2(3) . . . . yes
Rh(4) C(44) Rh(3) S(2) 57.1(2) . . . . yes
Rh(4) C(44) Rh(3) S(4) 70.0(8) . . . . yes
Rh(4) C(44) Rh(3) C(23) -121.5(3) . . . . yes
Rh(4) C(44) Rh(3) C(24) -153.3(3) . . . . yes
Rh(4) C(44) Rh(3) C(25) 171.9(3) . . . . yes
Rh(4) C(44) Rh(3) C(26) 165.2(5) . . . . yes
Rh(4) C(44) Rh(3) C(27) -125.8(7) . . . . yes
Rh(4) C(44) Rh(3) C(43) -14.2(3) . . . . yes
Rh(4) C(44) S(4) S(2) -47(1) . . . . yes
Rh(4) C(44) S(4) C(47) 158(3) . . . . yes
S(1) Rh(1) Rh(2) S(3) 36.7(6) . . . . yes
S(1) Rh(1) Rh(2) C(11) -152.9(7) . . . . yes
S(1) Rh(1) Rh(2) C(12) 156.5(7) . . . . yes
S(1) Rh(1) Rh(2) C(13) 102.9(9) . . . . yes
S(1) Rh(1) Rh(2) C(14) -10(1) . . . . yes
S(1) Rh(1) Rh(2) C(15) -100.3(7) . . . . yes
S(1) Rh(1) Rh(2) C(21) -93.3(3) . . . . yes
S(1) Rh(1) Rh(2) C(22) 106.3(3) . . . . yes
S(1) Rh(1) S(3) C(22) -137(1) . . . . yes
S(1) Rh(1) S(3) C(45) 60(2) . . . . yes
S(1) Rh(1) C(1) C(2) -154.9(6) . . . . yes
S(1) Rh(1) C(1) C(5) 90.6(5) . . . . yes
S(1) Rh(1) C(1) C(10) -32.4(9) . . . . yes
S(1) Rh(1) C(2) C(1) 43.7(9) . . . . yes
S(1) Rh(1) C(2) C(3) 161.8(5) . . . . yes
S(1) Rh(1) C(2) C(6) -78(1) . . . . yes
S(1) Rh(1) C(3) C(2) -118(1) . . . . yes
S(1) Rh(1) C(3) C(4) -1(1) . . . . yes
S(1) Rh(1) C(3) C(7) 117(1) . . . . yes
S(1) Rh(1) C(4) C(3) 179.6(5) . . . . yes
S(1) Rh(1) C(4) C(5) -62.4(6) . . . . yes
S(1) Rh(1) C(4) C(8) 55(1) . . . . yes
S(1) Rh(1) C(5) C(1) -105.5(5) . . . . yes
S(1) Rh(1) C(5) C(4) 135.9(5) . . . . yes
S(1) Rh(1) C(5) C(9) 11.8(8) . . . . yes
S(1) Rh(1) C(22) S(3) 20.8(6) . . . . yes
S(1) Rh(2) Rh(1) S(3) -36.7(6) . . . . yes
S(1) Rh(2) Rh(1) C(1) -75.7(7) . . . . yes
S(1) Rh(2) Rh(1) C(2) -139.9(4) . . . . yes
S(1) Rh(2) Rh(1) C(3) 168.3(4) . . . . yes
S(1) Rh(2) Rh(1) C(4) 119.1(4) . . . . yes
S(1) Rh(2) Rh(1) C(5) 55.3(7) . . . . yes
S(1) Rh(2) Rh(1) C(21) 93.3(3) . . . . yes
S(1) Rh(2) Rh(1) C(22) -106.3(3) . . . . yes
S(1) Rh(2) S(3) C(22) 153(1) . . . . yes
S(1) Rh(2) S(3) C(45) -63(1) . . . . yes
S(1) Rh(2) C(11) C(12) 143.8(9) . . . . yes
S(1) Rh(2) C(11) C(15) 28(1) . . . . yes
S(1) Rh(2) C(11) C(16) -95(1) . . . . yes
S(1) Rh(2) C(12) C(11) -141.1(9) . . . . yes
S(1) Rh(2) C(12) C(13) -24(1) . . . . yes
S(1) Rh(2) C(12) C(17) 97(1) . . . . yes
S(1) Rh(2) C(13) C(12) 169.3(6) . . . . yes
S(1) Rh(2) C(13) C(14) -72.6(9) . . . . yes
S(1) Rh(2) C(13) C(18) 45(1) . . . . yes
S(1) Rh(2) C(14) C(13) 123.5(8) . . . . yes
S(1) Rh(2) C(14) C(15) -119.4(7) . . . . yes
S(1) Rh(2) C(14) C(19) -2(1) . . . . yes
S(1) Rh(2) C(15) C(11) -167.0(6) . . . . yes
S(1) Rh(2) C(15) C(14) 76.7(9) . . . . yes
S(1) Rh(2) C(15) C(20) -49(1) . . . . yes
S(1) Rh(2) C(22) S(3) -13.3(6) . . . . yes
S(1) S(3) Rh(1) C(1) -116.8(8) . . . . yes
S(1) S(3) Rh(1) C(2) -152.2(6) . . . . yes
S(1) S(3) Rh(1) C(3) -164.6(9) . . . . yes
S(1) S(3) Rh(1) C(4) -63(1) . . . . yes
S(1) S(3) Rh(1) C(5) -79.3(9) . . . . yes
S(1) S(3) Rh(1) C(21) 40.3(8) . . . . yes
S(1) S(3) Rh(1) C(22) 137(1) . . . . yes
S(1) S(3) Rh(2) C(11) 149(3) . . . . yes
S(1) S(3) Rh(2) C(12) 152.8(8) . . . . yes
S(1) S(3) Rh(2) C(13) 119.0(9) . . . . yes
S(1) S(3) Rh(2) C(14) 79(1) . . . . yes
S(1) S(3) Rh(2) C(15) 49(1) . . . . yes
S(1) S(3) Rh(2) C(21) -51.8(8) . . . . yes
S(1) S(3) Rh(2) C(22) -153(1) . . . . yes
S(1) S(3) C(45) C(46) 77(1) . . . . yes
S(1) S(3) C(45) C(48) -83(2) . . . . yes
S(1) C(45) S(3) C(22) 151(3) . . . . yes
S(1) C(45) C(46) C(47) -56(1) . . . . yes
S(1) C(45) C(48) C(49) 57(2) . . . . yes
S(2) Rh(3) Rh(4) S(4) -30.5(8) . . . . yes
S(2) Rh(3) Rh(4) C(33) 129.8(4) . . . . yes
S(2) Rh(3) Rh(4) C(34) -179.1(4) . . . . yes
S(2) Rh(3) Rh(4) C(35) -128.1(4) . . . . yes
S(2) Rh(3) Rh(4) C(36) -61.2(7) . . . . yes
S(2) Rh(3) Rh(4) C(37) 68.8(6) . . . . yes
S(2) Rh(3) Rh(4) C(43) 94.8(3) . . . . yes
S(2) Rh(3) Rh(4) C(44) -103.2(3) . . . . yes
S(2) Rh(3) S(4) C(44) 149(1) . . . . yes
S(2) Rh(3) S(4) C(47) -72(2) . . . . yes
S(2) Rh(3) C(23) C(24) 125(1) . . . . yes
S(2) Rh(3) C(23) C(27) 9(1) . . . . yes
S(2) Rh(3) C(23) C(28) -111(1) . . . . yes
S(2) Rh(3) C(24) C(23) -159.0(5) . . . . yes
S(2) Rh(3) C(24) C(25) -41.4(8) . . . . yes
S(2) Rh(3) C(24) C(29) 80(1) . . . . yes
S(2) Rh(3) C(25) C(24) 157.4(4) . . . . yes
S(2) Rh(3) C(25) C(26) -86.9(6) . . . . yes
S(2) Rh(3) C(25) C(30) 38(1) . . . . yes
S(2) Rh(3) C(26) C(25) 109.1(6) . . . . yes
S(2) Rh(3) C(26) C(27) -131.7(6) . . . . yes
S(2) Rh(3) C(26) C(31) -8(1) . . . . yes
S(2) Rh(3) C(27) C(23) -177.3(4) . . . . yes
S(2) Rh(3) C(27) C(26) 65.8(7) . . . . yes
S(2) Rh(3) C(27) C(32) -55(1) . . . . yes
S(2) Rh(3) C(44) S(4) -12.8(7) . . . . yes
S(2) Rh(4) Rh(3) S(4) 30.5(8) . . . . yes
S(2) Rh(4) Rh(3) C(23) -166.0(4) . . . . yes
S(2) Rh(4) Rh(3) C(24) 143.6(4) . . . . yes
S(2) Rh(4) Rh(3) C(25) 83.0(8) . . . . yes
S(2) Rh(4) Rh(3) C(26) -47.8(10) . . . . yes
S(2) Rh(4) Rh(3) C(27) -114.6(5) . . . . yes
S(2) Rh(4) Rh(3) C(43) -94.8(3) . . . . yes
S(2) Rh(4) Rh(3) C(44) 103.2(3) . . . . yes
S(2) Rh(4) S(4) C(44) -142(1) . . . . yes
S(2) Rh(4) S(4) C(47) 64(3) . . . . yes
S(2) Rh(4) C(33) C(34) -171.0(4) . . . . yes
S(2) Rh(4) C(33) C(37) -53.2(6) . . . . yes
S(2) Rh(4) C(33) C(38) 70.1(10) . . . . yes
S(2) Rh(4) C(34) C(33) 68(2) . . . . yes
S(2) Rh(4) C(34) C(35) -48(2) . . . . yes
S(2) Rh(4) C(34) C(39) -167(2) . . . . yes
S(2) Rh(4) C(35) C(34) 173.0(5) . . . . yes
S(2) Rh(4) C(35) C(36) 55.0(7) . . . . yes
S(2) Rh(4) C(35) C(40) -66.1(9) . . . . yes
S(2) Rh(4) C(36) C(35) -143.8(5) . . . . yes
S(2) Rh(4) C(36) C(37) 97.4(5) . . . . yes
S(2) Rh(4) C(36) C(41) -18.6(8) . . . . yes
S(2) Rh(4) C(37) C(33) 146.0(5) . . . . yes
S(2) Rh(4) C(37) C(36) -98.7(5) . . . . yes
S(2) Rh(4) C(37) C(42) 25.6(8) . . . . yes
S(2) Rh(4) C(44) S(4) 15.5(7) . . . . yes
S(2) S(4) Rh(3) C(23) 160(1) . . . . yes
S(2) S(4) Rh(3) C(24) 148.3(10) . . . . yes
S(2) S(4) Rh(3) C(25) 112(1) . . . . yes
S(2) S(4) Rh(3) C(26) 72(1) . . . . yes
S(2) S(4) Rh(3) C(27) 45(2) . . . . yes
S(2) S(4) Rh(3) C(43) -47(1) . . . . yes
S(2) S(4) Rh(3) C(44) -149(1) . . . . yes
S(2) S(4) Rh(4) C(33) -56(2) . . . . yes
S(2) S(4) Rh(4) C(34) -165.7(7) . . . . yes
S(2) S(4) Rh(4) C(35) -144.9(10) . . . . yes
S(2) S(4) Rh(4) C(36) -108(1) . . . . yes
S(2) S(4) Rh(4) C(37) -70(1) . . . . yes
S(2) S(4) Rh(4) C(43) 41(1) . . . . yes
S(2) S(4) Rh(4) C(44) 142(1) . . . . yes
S(2) S(4) C(47) C(46) 79(2) . . . . yes
S(2) C(47) S(4) C(44) 159(3) . . . . yes
S(2) C(47) C(46) C(45) -68(1) . . . . yes
S(2) C(49) C(48) C(45) 76(3) . . . . yes
S(3) Rh(1) Rh(2) C(11) 170.4(9) . . . . yes
S(3) Rh(1) Rh(2) C(12) 119.8(9) . . . . yes
S(3) Rh(1) Rh(2) C(13) 66(1) . . . . yes
S(3) Rh(1) Rh(2) C(14) -47(2) . . . . yes
S(3) Rh(1) Rh(2) C(15) -137.0(9) . . . . yes
S(3) Rh(1) Rh(2) C(21) -130.0(6) . . . . yes
S(3) Rh(1) Rh(2) C(22) 69.6(7) . . . . yes
S(3) Rh(1) S(1) C(45) -24(1) . . . . yes
S(3) Rh(1) C(1) C(2) -124.3(8) . . . . yes
S(3) Rh(1) C(1) C(5) 121.2(7) . . . . yes
S(3) Rh(1) C(1) C(10) -1(1) . . . . yes
S(3) Rh(1) C(2) C(1) 69.4(8) . . . . yes
S(3) Rh(1) C(2) C(3) -172.5(7) . . . . yes
S(3) Rh(1) C(2) C(6) -52(1) . . . . yes
S(3) Rh(1) C(3) C(2) 17(1) . . . . yes
S(3) Rh(1) C(3) C(4) 134(1) . . . . yes
S(3) Rh(1) C(3) C(7) -106(1) . . . . yes
S(3) Rh(1) C(4) C(3) -141(1) . . . . yes
S(3) Rh(1) C(4) C(5) -23(1) . . . . yes
S(3) Rh(1) C(4) C(8) 94(1) . . . . yes
S(3) Rh(1) C(5) C(1) -72.9(8) . . . . yes
S(3) Rh(1) C(5) C(4) 168.6(7) . . . . yes
S(3) Rh(1) C(5) C(9) 44(1) . . . . yes
S(3) Rh(2) Rh(1) C(1) -39.0(9) . . . . yes
S(3) Rh(2) Rh(1) C(2) -103.2(7) . . . . yes
S(3) Rh(2) Rh(1) C(3) -155.0(7) . . . . yes
S(3) Rh(2) Rh(1) C(4) 155.8(7) . . . . yes
S(3) Rh(2) Rh(1) C(5) 92.0(9) . . . . yes
S(3) Rh(2) Rh(1) C(21) 130.0(6) . . . . yes
S(3) Rh(2) Rh(1) C(22) -69.6(7) . . . . yes
S(3) Rh(2) S(1) C(45) 36(1) . . . . yes
S(3) Rh(2) C(11) C(12) 3(4) . . . . yes
S(3) Rh(2) C(11) C(15) -111(4) . . . . yes
S(3) Rh(2) C(11) C(16) 124(3) . . . . yes
S(3) Rh(2) C(12) C(11) -179.2(10) . . . . yes
S(3) Rh(2) C(12) C(13) -62(1) . . . . yes
S(3) Rh(2) C(12) C(17) 59(2) . . . . yes
S(3) Rh(2) C(13) C(12) 137.0(9) . . . . yes
S(3) Rh(2) C(13) C(14) -104.9(10) . . . . yes
S(3) Rh(2) C(13) C(18) 13(1) . . . . yes
S(3) Rh(2) C(14) C(13) 91.8(10) . . . . yes
S(3) Rh(2) C(14) C(15) -151.1(9) . . . . yes
S(3) Rh(2) C(14) C(19) -34(1) . . . . yes
S(3) Rh(2) C(15) C(11) 166.0(10) . . . . yes
S(3) Rh(2) C(15) C(14) 49(1) . . . . yes
S(3) Rh(2) C(15) C(20) -76(1) . . . . yes
S(3) S(1) Rh(1) C(1) 73.4(9) . . . . yes
S(3) S(1) Rh(1) C(2) 46(1) . . . . yes
S(3) S(1) Rh(1) C(3) 149(1) . . . . yes
S(3) S(1) Rh(1) C(4) 148.8(10) . . . . yes
S(3) S(1) Rh(1) C(5) 114.6(9) . . . . yes
S(3) S(1) Rh(1) C(21) -137.7(9) . . . . yes
S(3) S(1) Rh(1) C(22) -34.7(9) . . . . yes
S(3) S(1) Rh(2) C(11) -169(1) . . . . yes
S(3) S(1) Rh(2) C(12) -59(1) . . . . yes
S(3) S(1) Rh(2) C(13) -76(1) . . . . yes
S(3) S(1) Rh(2) C(14) -112(1) . . . . yes
S(3) S(1) Rh(2) C(15) -149(1) . . . . yes
S(3) S(1) Rh(2) C(21) 124.7(9) . . . . yes
S(3) S(1) Rh(2) C(22) 21.4(9) . . . . yes
S(3) S(1) C(45) C(46) -126(1) . . . . yes
S(3) S(1) C(45) C(48) 125(1) . . . . yes
S(3) C(22) Rh(1) C(1) -92.4(7) . . . . yes
S(3) C(22) Rh(1) C(2) -125.8(7) . . . . yes
S(3) C(22) Rh(1) C(3) -160.2(7) . . . . yes
S(3) C(22) Rh(1) C(4) -163.9(8) . . . . yes
S(3) C(22) Rh(1) C(5) -91.9(8) . . . . yes
S(3) C(22) Rh(1) C(21) 91.3(6) . . . . yes
S(3) C(22) Rh(2) C(11) 171.6(7) . . . . yes
S(3) C(22) Rh(2) C(12) 144.8(8) . . . . yes
S(3) C(22) Rh(2) C(13) 109.6(7) . . . . yes
S(3) C(22) Rh(2) C(14) 93.5(8) . . . . yes
S(3) C(22) Rh(2) C(15) 147(1) . . . . yes
S(3) C(22) Rh(2) C(21) -84.2(6) . . . . yes
S(3) C(45) C(46) C(47) -102(2) . . . . yes
S(3) C(45) C(48) C(49) 106(2) . . . . yes
S(4) Rh(3) Rh(4) C(33) 160.3(9) . . . . yes
S(4) Rh(3) Rh(4) C(34) -148.6(9) . . . . yes
S(4) Rh(3) Rh(4) C(35) -97.6(9) . . . . yes
S(4) Rh(3) Rh(4) C(36) -30(1) . . . . yes
S(4) Rh(3) Rh(4) C(37) 99.3(10) . . . . yes
S(4) Rh(3) Rh(4) C(43) 125.2(9) . . . . yes
S(4) Rh(3) Rh(4) C(44) -72.7(9) . . . . yes
S(4) Rh(3) S(2) C(47) 41(1) . . . . yes
S(4) Rh(3) S(2) C(49) 159(2) . . . . yes
S(4) Rh(3) C(23) C(24) -16(3) . . . . yes
S(4) Rh(3) C(23) C(27) -132(2) . . . . yes
S(4) Rh(3) C(23) C(28) 106(2) . . . . yes
S(4) Rh(3) C(24) C(23) 175.1(9) . . . . yes
S(4) Rh(3) C(24) C(25) -67(1) . . . . yes
S(4) Rh(3) C(24) C(29) 54(1) . . . . yes
S(4) Rh(3) C(25) C(24) 131.0(9) . . . . yes
S(4) Rh(3) C(25) C(26) -113.4(9) . . . . yes
S(4) Rh(3) C(25) C(30) 12(1) . . . . yes
S(4) Rh(3) C(26) C(25) 83.3(9) . . . . yes
S(4) Rh(3) C(26) C(27) -157.4(9) . . . . yes
S(4) Rh(3) C(26) C(31) -34(1) . . . . yes
S(4) Rh(3) C(27) C(23) 159(1) . . . . yes
S(4) Rh(3) C(27) C(26) 42(1) . . . . yes
S(4) Rh(3) C(27) C(32) -78(1) . . . . yes
S(4) Rh(4) Rh(3) C(23) 163.5(9) . . . . yes
S(4) Rh(4) Rh(3) C(24) 113.1(9) . . . . yes
S(4) Rh(4) Rh(3) C(25) 52(1) . . . . yes
S(4) Rh(4) Rh(3) C(26) -78(1) . . . . yes
S(4) Rh(4) Rh(3) C(27) -145.1(9) . . . . yes
S(4) Rh(4) Rh(3) C(43) -125.2(9) . . . . yes
S(4) Rh(4) Rh(3) C(44) 72.7(9) . . . . yes
S(4) Rh(4) S(2) C(47) -24(1) . . . . yes
S(4) Rh(4) S(2) C(49) -157(1) . . . . yes
S(4) Rh(4) C(33) C(34) -137(1) . . . . yes
S(4) Rh(4) C(33) C(37) -19(2) . . . . yes
S(4) Rh(4) C(33) C(38) 103(1) . . . . yes
S(4) Rh(4) C(34) C(33) 147(1) . . . . yes
S(4) Rh(4) C(34) C(35) 30(1) . . . . yes
S(4) Rh(4) C(34) C(39) -89(1) . . . . yes
S(4) Rh(4) C(35) C(34) -165.1(9) . . . . yes
S(4) Rh(4) C(35) C(36) 76.9(9) . . . . yes
S(4) Rh(4) C(35) C(40) -44(1) . . . . yes
S(4) Rh(4) C(36) C(35) -117.5(9) . . . . yes
S(4) Rh(4) C(36) C(37) 123.7(8) . . . . yes
S(4) Rh(4) C(36) C(41) 7(1) . . . . yes
S(4) Rh(4) C(37) C(33) 172.0(9) . . . . yes
S(4) Rh(4) C(37) C(36) -72.7(9) . . . . yes
S(4) Rh(4) C(37) C(42) 51(1) . . . . yes
S(4) S(2) Rh(3) C(23) -159(1) . . . . yes
S(4) S(2) Rh(3) C(24) -51(1) . . . . yes
S(4) S(2) Rh(3) C(25) -78(1) . . . . yes
S(4) S(2) Rh(3) C(26) -117(1) . . . . yes
S(4) S(2) Rh(3) C(27) -152(1) . . . . yes
S(4) S(2) Rh(3) C(43) 130(1) . . . . yes
S(4) S(2) Rh(3) C(44) 25(1) . . . . yes
S(4) S(2) Rh(4) C(33) 153(1) . . . . yes
S(4) S(2) Rh(4) C(34) 91(2) . . . . yes
S(4) S(2) Rh(4) C(35) 49(1) . . . . yes
S(4) S(2) Rh(4) C(36) 80(1) . . . . yes
S(4) S(2) Rh(4) C(37) 121(1) . . . . yes
S(4) S(2) Rh(4) C(43) -136(1) . . . . yes
S(4) S(2) Rh(4) C(44) -31(1) . . . . yes
S(4) S(2) C(47) C(46) -117(2) . . . . yes
S(4) S(2) C(49) C(48) -51(4) . . . . yes
S(4) C(44) Rh(3) C(23) 168.5(8) . . . . yes
S(4) C(44) Rh(3) C(24) 136.7(8) . . . . yes
S(4) C(44) Rh(3) C(25) 101.9(8) . . . . yes
S(4) C(44) Rh(3) C(26) 95.2(9) . . . . yes
S(4) C(44) Rh(3) C(27) 164.2(10) . . . . yes
S(4) C(44) Rh(3) C(43) -84.2(8) . . . . yes
S(4) C(44) Rh(4) C(33) -169.4(8) . . . . yes
S(4) C(44) Rh(4) C(34) -159.1(7) . . . . yes
S(4) C(44) Rh(4) C(35) -123.4(7) . . . . yes
S(4) C(44) Rh(4) C(36) -94.1(7) . . . . yes
S(4) C(44) Rh(4) C(37) -101.0(9) . . . . yes
S(4) C(44) Rh(4) C(43) 86.4(7) . . . . yes
S(4) C(47) S(2) C(49) 174(1) . . . . yes
S(4) C(47) C(46) C(45) -106(2) . . . . yes
C(1) Rh(1) Rh(2) C(11) 131.4(9) . . . . yes
C(1) Rh(1) Rh(2) C(12) 80.8(10) . . . . yes
C(1) Rh(1) Rh(2) C(13) 27(1) . . . . yes
C(1) Rh(1) Rh(2) C(14) -86(2) . . . . yes
C(1) Rh(1) Rh(2) C(15) -176.0(9) . . . . yes
C(1) Rh(1) Rh(2) C(21) -169.0(7) . . . . yes
C(1) Rh(1) Rh(2) C(22) 30.6(7) . . . . yes
C(1) Rh(1) S(1) C(45) 49.2(6) . . . . yes
C(1) Rh(1) S(3) C(22) 105.8(5) . . . . yes
C(1) Rh(1) S(3) C(45) -56(2) . . . . yes
C(1) Rh(1) C(2) C(3) 118.1(9) . . . . yes
C(1) Rh(1) C(2) C(6) -121(1) . . . . yes
C(1) Rh(1) C(3) C(2) -36.7(6) . . . . yes
C(1) Rh(1) C(3) C(4) 80.5(6) . . . . yes
C(1) Rh(1) C(3) C(7) -160(1) . . . . yes
C(1) Rh(1) C(4) C(3) -80.3(6) . . . . yes
C(1) Rh(1) C(4) C(5) 37.6(5) . . . . yes
C(1) Rh(1) C(4) C(8) 155(1) . . . . yes
C(1) Rh(1) C(5) C(4) -118.6(8) . . . . yes
C(1) Rh(1) C(5) C(9) 117(1) . . . . yes
C(1) C(2) Rh(1) C(3) -118.1(9) . . . . yes
C(1) C(2) Rh(1) C(4) -81.5(7) . . . . yes
C(1) C(2) Rh(1) C(5) -39.8(6) . . . . yes
C(1) C(2) Rh(1) C(21) -130.6(6) . . . . yes
C(1) C(2) Rh(1) C(22) 121.0(6) . . . . yes
C(1) C(2) C(3) C(4) -2(1) . . . . yes
C(1) C(2) C(3) C(7) -178(1) . . . . yes
C(1) C(5) Rh(1) C(2) 38.5(6) . . . . yes
C(1) C(5) Rh(1) C(3) 82.0(6) . . . . yes
C(1) C(5) Rh(1) C(4) 118.6(8) . . . . yes
C(1) C(5) Rh(1) C(21) 175.9(5) . . . . yes
C(1) C(5) Rh(1) C(22) -0.7(9) . . . . yes
C(1) C(5) C(4) C(3) -1(1) . . . . yes
C(1) C(5) C(4) C(8) 176.0(9) . . . . yes
C(2) Rh(1) Rh(2) C(11) 67.3(8) . . . . yes
C(2) Rh(1) Rh(2) C(12) 16.7(8) . . . . yes
C(2) Rh(1) Rh(2) C(13) -37.0(10) . . . . yes
C(2) Rh(1) Rh(2) C(14) -150(1) . . . . yes
C(2) Rh(1) Rh(2) C(15) 119.8(8) . . . . yes
C(2) Rh(1) Rh(2) C(21) 126.8(5) . . . . yes
C(2) Rh(1) Rh(2) C(22) -33.6(5) . . . . yes
C(2) Rh(1) S(1) C(45) 21.8(8) . . . . yes
C(2) Rh(1) S(3) C(22) 70.4(6) . . . . yes
C(2) Rh(1) S(3) C(45) -92(2) . . . . yes
C(2) Rh(1) C(1) C(5) -114.5(8) . . . . yes
C(2) Rh(1) C(1) C(10) 122(1) . . . . yes
C(2) Rh(1) C(3) C(4) 117.2(9) . . . . yes
C(2) Rh(1) C(3) C(7) -123(1) . . . . yes
C(2) Rh(1) C(4) C(3) -38.4(6) . . . . yes
C(2) Rh(1) C(4) C(5) 79.6(6) . . . . yes
C(2) Rh(1) C(4) C(8) -162(1) . . . . yes
C(2) Rh(1) C(5) C(4) -80.1(6) . . . . yes
C(2) Rh(1) C(5) C(9) 155.8(9) . . . . yes
C(2) C(1) Rh(1) C(3) 37.6(6) . . . . yes
C(2) C(1) Rh(1) C(4) 78.5(7) . . . . yes
C(2) C(1) Rh(1) C(5) 114.5(8) . . . . yes
C(2) C(1) Rh(1) C(21) 106.8(8) . . . . yes
C(2) C(1) Rh(1) C(22) -65.9(7) . . . . yes
C(2) C(1) C(5) C(4) 0(1) . . . . yes
C(2) C(1) C(5) C(9) 175.4(9) . . . . yes
C(2) C(3) Rh(1) C(4) -117.2(9) . . . . yes
C(2) C(3) Rh(1) C(5) -80.2(6) . . . . yes
C(2) C(3) Rh(1) C(21) 172.0(6) . . . . yes
C(2) C(3) Rh(1) C(22) 66.3(7) . . . . yes
C(2) C(3) C(4) C(5) 2(1) . . . . yes
C(2) C(3) C(4) C(8) -174(1) . . . . yes
C(3) Rh(1) Rh(2) C(11) 15.4(8) . . . . yes
C(3) Rh(1) Rh(2) C(12) -35.2(8) . . . . yes
C(3) Rh(1) Rh(2) C(13) -88.9(9) . . . . yes
C(3) Rh(1) Rh(2) C(14) 157(1) . . . . yes
C(3) Rh(1) Rh(2) C(15) 68.0(8) . . . . yes
C(3) Rh(1) Rh(2) C(21) 75.0(5) . . . . yes
C(3) Rh(1) Rh(2) C(22) -85.4(5) . . . . yes
C(3) Rh(1) S(1) C(45) 125(1) . . . . yes
C(3) Rh(1) S(3) C(22) 57(1) . . . . yes
C(3) Rh(1) S(3) C(45) -104(2) . . . . yes
C(3) Rh(1) C(1) C(5) -76.9(6) . . . . yes
C(3) Rh(1) C(1) C(10) 160.0(10) . . . . yes
C(3) Rh(1) C(2) C(6) 120(1) . . . . yes
C(3) Rh(1) C(4) C(5) 117.9(8) . . . . yes
C(3) Rh(1) C(4) C(8) -124(1) . . . . yes
C(3) Rh(1) C(5) C(4) -36.6(6) . . . . yes
C(3) Rh(1) C(5) C(9) -160.7(9) . . . . yes
C(3) C(2) Rh(1) C(4) 36.6(6) . . . . yes
C(3) C(2) Rh(1) C(5) 78.3(6) . . . . yes
C(3) C(2) Rh(1) C(21) -12.5(9) . . . . yes
C(3) C(2) Rh(1) C(22) -120.9(6) . . . . yes
C(3) C(2) C(1) C(5) 2(1) . . . . yes
C(3) C(2) C(1) C(10) 177(1) . . . . yes
C(3) C(4) Rh(1) C(5) -117.9(8) . . . . yes
C(3) C(4) Rh(1) C(21) 113.3(6) . . . . yes
C(3) C(4) Rh(1) C(22) 5.9(10) . . . . yes
C(3) C(4) C(5) C(9) -177.0(9) . . . . yes
C(4) Rh(1) Rh(2) C(11) -33.8(8) . . . . yes
C(4) Rh(1) Rh(2) C(12) -84.4(8) . . . . yes
C(4) Rh(1) Rh(2) C(13) -138.1(10) . . . . yes
C(4) Rh(1) Rh(2) C(14) 108(1) . . . . yes
C(4) Rh(1) Rh(2) C(15) 18.8(8) . . . . yes
C(4) Rh(1) Rh(2) C(21) 25.7(5) . . . . yes
C(4) Rh(1) Rh(2) C(22) -134.6(5) . . . . yes
C(4) Rh(1) S(1) C(45) 124.5(7) . . . . yes
C(4) Rh(1) S(3) C(22) 159.3(10) . . . . yes
C(4) Rh(1) S(3) C(45) -3(3) . . . . yes
C(4) Rh(1) C(1) C(5) -36.0(5) . . . . yes
C(4) Rh(1) C(1) C(10) -159.1(10) . . . . yes
C(4) Rh(1) C(2) C(6) 156(1) . . . . yes
C(4) Rh(1) C(3) C(7) 119(1) . . . . yes
C(4) Rh(1) C(5) C(9) -124.1(10) . . . . yes
C(4) C(3) Rh(1) C(5) 37.0(6) . . . . yes
C(4) C(3) Rh(1) C(21) -70.8(6) . . . . yes
C(4) C(3) Rh(1) C(22) -176.6(6) . . . . yes
C(4) C(3) C(2) C(6) 173(1) . . . . yes
C(4) C(5) Rh(1) C(21) 57.3(6) . . . . yes
C(4) C(5) Rh(1) C(22) -119.3(7) . . . . yes
C(4) C(5) C(1) C(10) -176(1) . . . . yes
C(5) Rh(1) Rh(2) C(11) -97.5(9) . . . . yes
C(5) Rh(1) Rh(2) C(12) -148.1(10) . . . . yes
C(5) Rh(1) Rh(2) C(13) 158(1) . . . . yes
C(5) Rh(1) Rh(2) C(14) 44(2) . . . . yes
C(5) Rh(1) Rh(2) C(15) -45.0(10) . . . . yes
C(5) Rh(1) Rh(2) C(21) -38.0(7) . . . . yes
C(5) Rh(1) Rh(2) C(22) 161.6(8) . . . . yes
C(5) Rh(1) S(1) C(45) 90.3(6) . . . . yes
C(5) Rh(1) S(3) C(22) 143.3(4) . . . . yes
C(5) Rh(1) S(3) C(45) -19(2) . . . . yes
C(5) Rh(1) C(1) C(10) -123(1) . . . . yes
C(5) Rh(1) C(2) C(6) -161(1) . . . . yes
C(5) Rh(1) C(3) C(7) 156(1) . . . . yes
C(5) Rh(1) C(4) C(8) 118(1) . . . . yes
C(5) C(1) Rh(1) C(21) -7.7(10) . . . . yes
C(5) C(1) Rh(1) C(22) 179.6(5) . . . . yes
C(5) C(1) C(2) C(6) -173(1) . . . . yes
C(5) C(4) Rh(1) C(21) -128.7(5) . . . . yes
C(5) C(4) Rh(1) C(22) 123.8(7) . . . . yes
C(5) C(4) C(3) C(7) 178.2(10) . . . . yes
C(6) C(2) Rh(1) C(21) 107.7(10) . . . . yes
C(6) C(2) Rh(1) C(22) -0.8(10) . . . . yes
C(6) C(2) C(1) C(10) 1(1) . . . . yes
C(6) C(2) C(3) C(7) -2(1) . . . . yes
C(7) C(3) Rh(1) C(21) 48.5(10) . . . . yes
C(7) C(3) Rh(1) C(22) -57(1) . . . . yes
C(7) C(3) C(4) C(8) 1(1) . . . . yes
C(8) C(4) Rh(1) C(21) -10.7(10) . . . . yes
C(8) C(4) Rh(1) C(22) -118.1(9) . . . . yes
C(8) C(4) C(5) C(9) 0(1) . . . . yes
C(9) C(5) Rh(1) C(21) -66.9(8) . . . . yes
C(9) C(5) Rh(1) C(22) 116.6(8) . . . . yes
C(9) C(5) C(1) C(10) 0(1) . . . . yes
C(10) C(1) Rh(1) C(21) -130.8(8) . . . . yes
C(10) C(1) Rh(1) C(22) 56.6(9) . . . . yes
C(11) Rh(2) Rh(1) C(21) -59.5(7) . . . . yes
C(11) Rh(2) Rh(1) C(22) 100.8(7) . . . . yes
C(11) Rh(2) S(1) C(45) -132.3(9) . . . . yes
C(11) Rh(2) S(3) C(22) -56(4) . . . . yes
C(11) Rh(2) S(3) C(45) 86(4) . . . . yes
C(11) Rh(2) C(12) C(13) 116(1) . . . . yes
C(11) Rh(2) C(12) C(17) -121(2) . . . . yes
C(11) Rh(2) C(13) C(12) -38.0(9) . . . . yes
C(11) Rh(2) C(13) C(14) 80(1) . . . . yes
C(11) Rh(2) C(13) C(18) -161(1) . . . . yes
C(11) Rh(2) C(14) C(13) -79.1(9) . . . . yes
C(11) Rh(2) C(14) C(15) 38.1(9) . . . . yes
C(11) Rh(2) C(14) C(19) 155(1) . . . . yes
C(11) Rh(2) C(15) C(14) -116(1) . . . . yes
C(11) Rh(2) C(15) C(20) 117(1) . . . . yes
C(11) C(12) Rh(2) C(13) -116(1) . . . . yes
C(11) C(12) Rh(2) C(14) -80.3(10) . . . . yes
C(11) C(12) Rh(2) C(15) -38.5(9) . . . . yes
C(11) C(12) Rh(2) C(21) 33(1) . . . . yes
C(11) C(12) Rh(2) C(22) 140.1(9) . . . . yes
C(11) C(12) C(13) C(14) 0(1) . . . . yes
C(11) C(12) C(13) C(18) -174(1) . . . . yes
C(11) C(15) Rh(2) C(12) 38.5(9) . . . . yes
C(11) C(15) Rh(2) C(13) 79.6(9) . . . . yes
C(11) C(15) Rh(2) C(14) 116(1) . . . . yes
C(11) C(15) Rh(2) C(21) -93.7(8) . . . . yes
C(11) C(15) Rh(2) C(22) 35(1) . . . . yes
C(11) C(15) C(14) C(13) 1(1) . . . . yes
C(11) C(15) C(14) C(19) 175(1) . . . . yes
C(12) Rh(2) Rh(1) C(21) -110.1(7) . . . . yes
C(12) Rh(2) Rh(1) C(22) 50.2(7) . . . . yes
C(12) Rh(2) S(1) C(45) -23.0(10) . . . . yes
C(12) Rh(2) S(3) C(22) -53.8(10) . . . . yes
C(12) Rh(2) S(3) C(45) 89(1) . . . . yes
C(12) Rh(2) C(11) C(15) -115(1) . . . . yes
C(12) Rh(2) C(11) C(16) 120(2) . . . . yes
C(12) Rh(2) C(13) C(14) 118(1) . . . . yes
C(12) Rh(2) C(13) C(18) -123(2) . . . . yes
C(12) Rh(2) C(14) C(13) -36.4(9) . . . . yes
C(12) Rh(2) C(14) C(15) 80.7(9) . . . . yes
C(12) Rh(2) C(14) C(19) -162(1) . . . . yes
C(12) Rh(2) C(15) C(14) -77(1) . . . . yes
C(12) Rh(2) C(15) C(20) 155(1) . . . . yes
C(12) C(11) Rh(2) C(13) 36.6(10) . . . . yes
C(12) C(11) Rh(2) C(14) 77(1) . . . . yes
C(12) C(11) Rh(2) C(15) 115(1) . . . . yes
C(12) C(11) Rh(2) C(21) -154.6(9) . . . . yes
C(12) C(11) Rh(2) C(22) -48(1) . . . . yes
C(12) C(11) C(15) C(14) -1(1) . . . . yes
C(12) C(11) C(15) C(20) 176(1) . . . . yes
C(12) C(13) Rh(2) C(14) -118(1) . . . . yes
C(12) C(13) Rh(2) C(15) -80.8(9) . . . . yes
C(12) C(13) Rh(2) C(21) -64(1) . . . . yes
C(12) C(13) Rh(2) C(22) 81.9(9) . . . . yes
C(12) C(13) C(14) C(15) 0(1) . . . . yes
C(12) C(13) C(14) C(19) -175(1) . . . . yes
C(13) Rh(2) Rh(1) C(21) -163.8(9) . . . . yes
C(13) Rh(2) Rh(1) C(22) -3.5(9) . . . . yes
C(13) Rh(2) S(1) C(45) -39.7(8) . . . . yes
C(13) Rh(2) S(3) C(22) -87.7(7) . . . . yes
C(13) Rh(2) S(3) C(45) 55(1) . . . . yes
C(13) Rh(2) C(11) C(15) -78.4(10) . . . . yes
C(13) Rh(2) C(11) C(16) 157(2) . . . . yes
C(13) Rh(2) C(12) C(17) 121(2) . . . . yes
C(13) Rh(2) C(14) C(15) 117(1) . . . . yes
C(13) Rh(2) C(14) C(19) -125(2) . . . . yes
C(13) Rh(2) C(15) C(14) -36.8(9) . . . . yes
C(13) Rh(2) C(15) C(20) -162(1) . . . . yes
C(13) C(12) Rh(2) C(14) 36.5(10) . . . . yes
C(13) C(12) Rh(2) C(15) 78(1) . . . . yes
C(13) C(12) Rh(2) C(21) 150.1(9) . . . . yes
C(13) C(12) Rh(2) C(22) -103.1(9) . . . . yes
C(13) C(12) C(11) C(15) 0(1) . . . . yes
C(13) C(12) C(11) C(16) 175(1) . . . . yes
C(13) C(14) Rh(2) C(15) -117(1) . . . . yes
C(13) C(14) Rh(2) C(21) -155.0(8) . . . . yes
C(13) C(14) Rh(2) C(22) 27(1) . . . . yes
C(13) C(14) C(15) C(20) -175(1) . . . . yes
C(14) Rh(2) Rh(1) C(21) 82(1) . . . . yes
C(14) Rh(2) Rh(1) C(22) -117(1) . . . . yes
C(14) Rh(2) S(1) C(45) -75.4(7) . . . . yes
C(14) Rh(2) S(3) C(22) -126.7(6) . . . . yes
C(14) Rh(2) S(3) C(45) 16(1) . . . . yes
C(14) Rh(2) C(11) C(15) -37.3(9) . . . . yes
C(14) Rh(2) C(11) C(16) -161(1) . . . . yes
C(14) Rh(2) C(12) C(17) 157(2) . . . . yes
C(14) Rh(2) C(13) C(18) 118(1) . . . . yes
C(14) Rh(2) C(15) C(20) -126(1) . . . . yes
C(14) C(13) Rh(2) C(15) 37.3(8) . . . . yes
C(14) C(13) Rh(2) C(21) 53(1) . . . . yes
C(14) C(13) Rh(2) C(22) -160.0(8) . . . . yes
C(14) C(13) C(12) C(17) 175(1) . . . . yes
C(14) C(15) Rh(2) C(21) 150.0(8) . . . . yes
C(14) C(15) Rh(2) C(22) -81(1) . . . . yes
C(14) C(15) C(11) C(16) -175(1) . . . . yes
C(15) Rh(2) Rh(1) C(21) -7.0(7) . . . . yes
C(15) Rh(2) Rh(1) C(22) 153.4(7) . . . . yes
C(15) Rh(2) S(1) C(45) -112.5(7) . . . . yes
C(15) Rh(2) S(3) C(22) -156.9(9) . . . . yes
C(15) Rh(2) S(3) C(45) -13(2) . . . . yes
C(15) Rh(2) C(11) C(16) -124(2) . . . . yes
C(15) Rh(2) C(12) C(17) -160(2) . . . . yes
C(15) Rh(2) C(13) C(18) 155(1) . . . . yes
C(15) Rh(2) C(14) C(19) 116(2) . . . . yes
C(15) C(11) Rh(2) C(21) 90.4(9) . . . . yes
C(15) C(11) Rh(2) C(22) -163.6(8) . . . . yes
C(15) C(11) C(12) C(17) -174(1) . . . . yes
C(15) C(14) Rh(2) C(21) -37.9(9) . . . . yes
C(15) C(14) Rh(2) C(22) 144.9(8) . . . . yes
C(15) C(14) C(13) C(18) 173(1) . . . . yes
C(16) C(11) Rh(2) C(21) -34(1) . . . . yes
C(16) C(11) Rh(2) C(22) 72(1) . . . . yes
C(16) C(11) C(12) C(17) 0(2) . . . . yes
C(16) C(11) C(15) C(20) 1(2) . . . . yes
C(17) C(12) Rh(2) C(21) -88(1) . . . . yes
C(17) C(12) Rh(2) C(22) 18(1) . . . . yes
C(17) C(12) C(13) C(18) 0(2) . . . . yes
C(18) C(13) Rh(2) C(21) 171(1) . . . . yes
C(18) C(13) Rh(2) C(22) -41(1) . . . . yes
C(18) C(13) C(14) C(19) 0(2) . . . . yes
C(19) C(14) Rh(2) C(21) 79(1) . . . . yes
C(19) C(14) Rh(2) C(22) -98(1) . . . . yes
C(19) C(14) C(15) C(20) 0(2) . . . . yes
C(20) C(15) Rh(2) C(21) 23(1) . . . . yes
C(20) C(15) Rh(2) C(22) 152(1) . . . . yes
C(21) Rh(1) Rh(2) C(22) -160.4(4) . . . . yes
C(21) Rh(1) S(1) C(45) -161.9(6) . . . . yes
C(21) Rh(1) S(3) C(22) -97.1(5) . . . . yes
C(21) Rh(1) S(3) C(45) 100(2) . . . . yes
C(21) Rh(2) Rh(1) C(22) 160.4(4) . . . . yes
C(21) Rh(2) S(1) C(45) 161.6(6) . . . . yes
C(21) Rh(2) S(3) C(22) 101.5(5) . . . . yes
C(21) Rh(2) S(3) C(45) -115(1) . . . . yes
C(22) Rh(1) S(1) C(45) -58.9(6) . . . . yes
C(22) Rh(1) S(3) C(45) -162(2) . . . . yes
C(22) Rh(2) S(1) C(45) 58.4(6) . . . . yes
C(22) Rh(2) S(3) C(45) 143(1) . . . . yes
C(22) S(3) S(1) C(45) -164(1) . . . . yes
C(22) S(3) C(45) C(46) -131(2) . . . . yes
C(22) S(3) C(45) C(48) 68(3) . . . . yes
C(23) Rh(3) Rh(4) C(33) -36.2(5) . . . . yes
C(23) Rh(3) Rh(4) C(34) 14.9(5) . . . . yes
C(23) Rh(3) Rh(4) C(35) 66.0(5) . . . . yes
C(23) Rh(3) Rh(4) C(36) 132.8(8) . . . . yes
C(23) Rh(3) Rh(4) C(37) -97.2(7) . . . . yes
C(23) Rh(3) Rh(4) C(43) -71.2(4) . . . . yes
C(23) Rh(3) Rh(4) C(44) 90.8(4) . . . . yes
C(23) Rh(3) S(2) C(47) -118(1) . . . . yes
C(23) Rh(3) S(2) C(49) 0(1) . . . . yes
C(23) Rh(3) S(4) C(44) -49(3) . . . . yes
C(23) Rh(3) S(4) C(47) 88(3) . . . . yes
C(23) Rh(3) C(24) C(25) 117.7(8) . . . . yes
C(23) Rh(3) C(24) C(29) -120(1) . . . . yes
C(23) Rh(3) C(25) C(24) -37.3(5) . . . . yes
C(23) Rh(3) C(25) C(26) 78.3(6) . . . . yes
C(23) Rh(3) C(25) C(30) -156(1) . . . . yes
C(23) Rh(3) C(26) C(25) -80.9(6) . . . . yes
C(23) Rh(3) C(26) C(27) 38.4(6) . . . . yes
C(23) Rh(3) C(26) C(31) 161(1) . . . . yes
C(23) Rh(3) C(27) C(26) -116.9(9) . . . . yes
C(23) Rh(3) C(27) C(32) 122(1) . . . . yes
C(23) C(24) Rh(3) C(25) -117.7(8) . . . . yes
C(23) C(24) Rh(3) C(26) -79.2(6) . . . . yes
C(23) C(24) Rh(3) C(27) -38.2(6) . . . . yes
C(23) C(24) Rh(3) C(43) 18.3(8) . . . . yes
C(23) C(24) Rh(3) C(44) 127.1(6) . . . . yes
C(23) C(24) C(25) C(26) 0(1) . . . . yes
C(23) C(24) C(25) C(30) -174.6(9) . . . . yes
C(23) C(27) Rh(3) C(24) 37.9(6) . . . . yes
C(23) C(27) Rh(3) C(25) 80.1(6) . . . . yes
C(23) C(27) Rh(3) C(26) 116.9(9) . . . . yes
C(23) C(27) Rh(3) C(43) -107.6(6) . . . . yes
C(23) C(27) Rh(3) C(44) 6(1) . . . . yes
C(23) C(27) C(26) C(25) 1(1) . . . . yes
C(23) C(27) C(26) C(31) 175(1) . . . . yes
C(24) Rh(3) Rh(4) C(33) -86.6(5) . . . . yes
C(24) Rh(3) Rh(4) C(34) -35.5(5) . . . . yes
C(24) Rh(3) Rh(4) C(35) 15.5(5) . . . . yes
C(24) Rh(3) Rh(4) C(36) 82.4(8) . . . . yes
C(24) Rh(3) Rh(4) C(37) -147.6(7) . . . . yes
C(24) Rh(3) Rh(4) C(43) -121.7(5) . . . . yes
C(24) Rh(3) Rh(4) C(44) 40.4(5) . . . . yes
C(24) Rh(3) S(2) C(47) -10.1(9) . . . . yes
C(24) Rh(3) S(2) C(49) 108(1) . . . . yes
C(24) Rh(3) S(4) C(44) -62.3(9) . . . . yes
C(24) Rh(3) S(4) C(47) 75(2) . . . . yes
C(24) Rh(3) C(23) C(27) -116.3(8) . . . . yes
C(24) Rh(3) C(23) C(28) 122(1) . . . . yes
C(24) Rh(3) C(25) C(26) 115.6(8) . . . . yes
C(24) Rh(3) C(25) C(30) -118(1) . . . . yes
C(24) Rh(3) C(26) C(25) -38.2(6) . . . . yes
C(24) Rh(3) C(26) C(27) 81.1(7) . . . . yes
C(24) Rh(3) C(26) C(31) -155(1) . . . . yes
C(24) Rh(3) C(27) C(26) -79.0(7) . . . . yes
C(24) Rh(3) C(27) C(32) 160(1) . . . . yes
C(24) C(23) Rh(3) C(25) 37.1(6) . . . . yes
C(24) C(23) Rh(3) C(26) 79.7(6) . . . . yes
C(24) C(23) Rh(3) C(27) 116.3(8) . . . . yes
C(24) C(23) Rh(3) C(43) -167.5(5) . . . . yes
C(24) C(23) Rh(3) C(44) -60.3(6) . . . . yes
C(24) C(23) C(27) C(26) -1(1) . . . . yes
C(24) C(23) C(27) C(32) 172.3(9) . . . . yes
C(24) C(25) Rh(3) C(26) -115.6(8) . . . . yes
C(24) C(25) Rh(3) C(27) -80.2(6) . . . . yes
C(24) C(25) Rh(3) C(43) -96.4(9) . . . . yes
C(24) C(25) Rh(3) C(44) 70.9(6) . . . . yes
C(24) C(25) C(26) C(27) 0(1) . . . . yes
C(24) C(25) C(26) C(31) -175.3(10) . . . . yes
C(25) Rh(3) Rh(4) C(33) -147.2(8) . . . . yes
C(25) Rh(3) Rh(4) C(34) -96.1(8) . . . . yes
C(25) Rh(3) Rh(4) C(35) -45.0(8) . . . . yes
C(25) Rh(3) Rh(4) C(36) 21(1) . . . . yes
C(25) Rh(3) Rh(4) C(37) 151.9(9) . . . . yes
C(25) Rh(3) Rh(4) C(43) 177.8(8) . . . . yes
C(25) Rh(3) Rh(4) C(44) -20.2(8) . . . . yes
C(25) Rh(3) S(2) C(47) -36.6(8) . . . . yes
C(25) Rh(3) S(2) C(49) 81(1) . . . . yes
C(25) Rh(3) S(4) C(44) -98.2(6) . . . . yes
C(25) Rh(3) S(4) C(47) 39(2) . . . . yes
C(25) Rh(3) C(23) C(27) -79.2(6) . . . . yes
C(25) Rh(3) C(23) C(28) 160(1) . . . . yes
C(25) Rh(3) C(24) C(29) 121(1) . . . . yes
C(25) Rh(3) C(26) C(27) 119.3(9) . . . . yes
C(25) Rh(3) C(26) C(31) -117(1) . . . . yes
C(25) Rh(3) C(27) C(26) -36.8(6) . . . . yes
C(25) Rh(3) C(27) C(32) -157(1) . . . . yes
C(25) C(24) Rh(3) C(26) 38.5(6) . . . . yes
C(25) C(24) Rh(3) C(27) 79.4(6) . . . . yes
C(25) C(24) Rh(3) C(43) 135.9(6) . . . . yes
C(25) C(24) Rh(3) C(44) -115.2(6) . . . . yes
C(25) C(24) C(23) C(27) 0(1) . . . . yes
C(25) C(24) C(23) C(28) 175.3(9) . . . . yes
C(25) C(26) Rh(3) C(27) -119.3(9) . . . . yes
C(25) C(26) Rh(3) C(43) -170.1(5) . . . . yes
C(25) C(26) Rh(3) C(44) 10.6(9) . . . . yes
C(25) C(26) C(27) C(32) -172.5(9) . . . . yes
C(26) Rh(3) Rh(4) C(33) 82(1) . . . . yes
C(26) Rh(3) Rh(4) C(34) 133(1) . . . . yes
C(26) Rh(3) Rh(4) C(35) -175(1) . . . . yes
C(26) Rh(3) Rh(4) C(36) -108(1) . . . . yes
C(26) Rh(3) Rh(4) C(37) 21(1) . . . . yes
C(26) Rh(3) Rh(4) C(43) 46(1) . . . . yes
C(26) Rh(3) Rh(4) C(44) -150(1) . . . . yes
C(26) Rh(3) S(2) C(47) -76.4(8) . . . . yes
C(26) Rh(3) S(2) C(49) 41(1) . . . . yes
C(26) Rh(3) S(4) C(44) -137.8(5) . . . . yes
C(26) Rh(3) S(4) C(47) 0(2) . . . . yes
C(26) Rh(3) C(23) C(27) -36.6(6) . . . . yes
C(26) Rh(3) C(23) C(28) -157(1) . . . . yes
C(26) Rh(3) C(24) C(29) 160(1) . . . . yes
C(26) Rh(3) C(25) C(30) 125(1) . . . . yes
C(26) Rh(3) C(27) C(32) -120(1) . . . . yes
C(26) C(25) Rh(3) C(27) 35.5(6) . . . . yes
C(26) C(25) Rh(3) C(43) 19(1) . . . . yes
C(26) C(25) Rh(3) C(44) -173.5(6) . . . . yes
C(26) C(25) C(24) C(29) 173.9(9) . . . . yes
C(26) C(27) Rh(3) C(43) 135.5(6) . . . . yes
C(26) C(27) Rh(3) C(44) -110.4(8) . . . . yes
C(26) C(27) C(23) C(28) -175.8(9) . . . . yes
C(27) Rh(3) Rh(4) C(33) 15.2(6) . . . . yes
C(27) Rh(3) Rh(4) C(34) 66.3(6) . . . . yes
C(27) Rh(3) Rh(4) C(35) 117.3(6) . . . . yes
C(27) Rh(3) Rh(4) C(36) -175.8(8) . . . . yes
C(27) Rh(3) Rh(4) C(37) -45.8(7) . . . . yes
C(27) Rh(3) Rh(4) C(43) -19.8(5) . . . . yes
C(27) Rh(3) Rh(4) C(44) 142.2(5) . . . . yes
C(27) Rh(3) S(2) C(47) -111.0(8) . . . . yes
C(27) Rh(3) S(2) C(49) 7(1) . . . . yes
C(27) Rh(3) S(4) C(44) -164.7(9) . . . . yes
C(27) Rh(3) S(4) C(47) -26(3) . . . . yes
C(27) Rh(3) C(23) C(28) -120(1) . . . . yes
C(27) Rh(3) C(24) C(29) -158(1) . . . . yes
C(27) Rh(3) C(25) C(30) 161(1) . . . . yes
C(27) Rh(3) C(26) C(31) 123(1) . . . . yes
C(27) C(23) Rh(3) C(43) 76.2(6) . . . . yes
C(27) C(23) Rh(3) C(44) -176.6(6) . . . . yes
C(27) C(23) C(24) C(29) -173.2(9) . . . . yes
C(27) C(26) Rh(3) C(43) -50.8(7) . . . . yes
C(27) C(26) Rh(3) C(44) 129.9(7) . . . . yes
C(27) C(26) C(25) C(30) 173.3(10) . . . . yes
C(28) C(23) Rh(3) C(43) -44.5(10) . . . . yes
C(28) C(23) Rh(3) C(44) 62.6(10) . . . . yes
C(28) C(23) C(24) C(29) 1(1) . . . . yes
C(28) C(23) C(27) C(32) -2(1) . . . . yes
C(29) C(24) Rh(3) C(43) -102.4(10) . . . . yes
C(29) C(24) Rh(3) C(44) 6.5(10) . . . . yes
C(29) C(24) C(25) C(30) 0(1) . . . . yes
C(30) C(25) Rh(3) C(43) 144(1) . . . . yes
C(30) C(25) Rh(3) C(44) -47(1) . . . . yes
C(30) C(25) C(26) C(31) -1(1) . . . . yes
C(31) C(26) Rh(3) C(43) 72(1) . . . . yes
C(31) C(26) Rh(3) C(44) -106(1) . . . . yes
C(31) C(26) C(27) C(32) 1(1) . . . . yes
C(32) C(27) Rh(3) C(43) 14(1) . . . . yes
C(32) C(27) Rh(3) C(44) 128(1) . . . . yes
C(33) Rh(4) Rh(3) C(43) 35.0(5) . . . . yes
C(33) Rh(4) Rh(3) C(44) -127.0(5) . . . . yes
C(33) Rh(4) S(2) C(47) 128.4(8) . . . . yes
C(33) Rh(4) S(2) C(49) -3(1) . . . . yes
C(33) Rh(4) S(4) C(44) 160(1) . . . . yes
C(33) Rh(4) S(4) C(47) 7(5) . . . . yes
C(33) Rh(4) C(34) C(35) -116.6(8) . . . . yes
C(33) Rh(4) C(34) C(39) 123(1) . . . . yes
C(33) Rh(4) C(35) C(34) 38.1(6) . . . . yes
C(33) Rh(4) C(35) C(36) -79.9(6) . . . . yes
C(33) Rh(4) C(35) C(40) 159.0(9) . . . . yes
C(33) Rh(4) C(36) C(35) 80.5(6) . . . . yes
C(33) Rh(4) C(36) C(37) -38.2(5) . . . . yes
C(33) Rh(4) C(36) C(41) -154.2(8) . . . . yes
C(33) Rh(4) C(37) C(36) 115.3(7) . . . . yes
C(33) Rh(4) C(37) C(42) -120.4(10) . . . . yes
C(33) C(34) Rh(4) C(35) 116.6(8) . . . . yes
C(33) C(34) Rh(4) C(36) 80.4(5) . . . . yes
C(33) C(34) Rh(4) C(37) 37.1(5) . . . . yes
C(33) C(34) Rh(4) C(43) -62.2(6) . . . . yes
C(33) C(34) Rh(4) C(44) -169.4(5) . . . . yes
C(33) C(34) C(35) C(36) -3(1) . . . . yes
C(33) C(34) C(35) C(40) 174.4(10) . . . . yes
C(33) C(37) Rh(4) C(34) -37.5(5) . . . . yes
C(33) C(37) Rh(4) C(35) -79.8(6) . . . . yes
C(33) C(37) Rh(4) C(36) -115.3(7) . . . . yes
C(33) C(37) Rh(4) C(43) 67.2(6) . . . . yes
C(33) C(37) Rh(4) C(44) -105.2(8) . . . . yes
C(33) C(37) C(36) C(35) 0.6(10) . . . . yes
C(33) C(37) C(36) C(41) -175.4(8) . . . . yes
C(34) Rh(4) Rh(3) C(43) 86.1(4) . . . . yes
C(34) Rh(4) Rh(3) C(44) -75.9(4) . . . . yes
C(34) Rh(4) S(2) C(47) 66(2) . . . . yes
C(34) Rh(4) S(2) C(49) -65(2) . . . . yes
C(34) Rh(4) S(4) C(44) 51(1) . . . . yes
C(34) Rh(4) S(4) C(47) -101(3) . . . . yes
C(34) Rh(4) C(33) C(37) 117.7(7) . . . . yes
C(34) Rh(4) C(33) C(38) -118(1) . . . . yes
C(34) Rh(4) C(35) C(36) -118.0(8) . . . . yes
C(34) Rh(4) C(35) C(40) 120(1) . . . . yes
C(34) Rh(4) C(36) C(35) 37.5(6) . . . . yes
C(34) Rh(4) C(36) C(37) -81.2(6) . . . . yes
C(34) Rh(4) C(36) C(41) 162.8(9) . . . . yes
C(34) Rh(4) C(37) C(36) 77.8(5) . . . . yes
C(34) Rh(4) C(37) C(42) -158.0(8) . . . . yes
C(34) C(33) Rh(4) C(35) -37.7(5) . . . . yes
C(34) C(33) Rh(4) C(36) -78.6(5) . . . . yes
C(34) C(33) Rh(4) C(37) -117.7(7) . . . . yes
C(34) C(33) Rh(4) C(43) 124.1(5) . . . . yes
C(34) C(33) Rh(4) C(44) 16.5(8) . . . . yes
C(34) C(33) C(37) C(36) -2.4(10) . . . . yes
C(34) C(33) C(37) C(42) -175.7(8) . . . . yes
C(34) C(35) Rh(4) C(36) 118.0(8) . . . . yes
C(34) C(35) Rh(4) C(37) 80.3(6) . . . . yes
C(34) C(35) Rh(4) C(43) 2.1(9) . . . . yes
C(34) C(35) Rh(4) C(44) -111.2(6) . . . . yes
C(34) C(35) C(36) C(37) 1(1) . . . . yes
C(34) C(35) C(36) C(41) 177.2(9) . . . . yes
C(35) Rh(4) Rh(3) C(43) 137.2(5) . . . . yes
C(35) Rh(4) Rh(3) C(44) -24.9(5) . . . . yes
C(35) Rh(4) S(2) C(47) 24.2(9) . . . . yes
C(35) Rh(4) S(2) C(49) -108(1) . . . . yes
C(35) Rh(4) S(4) C(44) 72.4(6) . . . . yes
C(35) Rh(4) S(4) C(47) -80(3) . . . . yes
C(35) Rh(4) C(33) C(37) 80.0(5) . . . . yes
C(35) Rh(4) C(33) C(38) -156(1) . . . . yes
C(35) Rh(4) C(34) C(39) -119(1) . . . . yes
C(35) Rh(4) C(36) C(37) -118.8(8) . . . . yes
C(35) Rh(4) C(36) C(41) 125.3(10) . . . . yes
C(35) Rh(4) C(37) C(36) 35.5(5) . . . . yes
C(35) Rh(4) C(37) C(42) 159.8(8) . . . . yes
C(35) C(34) Rh(4) C(36) -36.2(5) . . . . yes
C(35) C(34) Rh(4) C(37) -79.6(6) . . . . yes
C(35) C(34) Rh(4) C(43) -178.8(5) . . . . yes
C(35) C(34) Rh(4) C(44) 74.0(6) . . . . yes
C(35) C(34) C(33) C(37) 3(1) . . . . yes
C(35) C(34) C(33) C(38) -172.9(8) . . . . yes
C(35) C(36) Rh(4) C(37) 118.8(8) . . . . yes
C(35) C(36) Rh(4) C(43) 123.0(6) . . . . yes
C(35) C(36) Rh(4) C(44) -56.1(6) . . . . yes
C(35) C(36) C(37) C(42) 173.6(9) . . . . yes
C(36) Rh(4) Rh(3) C(43) -156.0(7) . . . . yes
C(36) Rh(4) Rh(3) C(44) 42.0(7) . . . . yes
C(36) Rh(4) S(2) C(47) 55.5(8) . . . . yes
C(36) Rh(4) S(2) C(49) -76(1) . . . . yes
C(36) Rh(4) S(4) C(44) 109.0(5) . . . . yes
C(36) Rh(4) S(4) C(47) -44(3) . . . . yes
C(36) Rh(4) C(33) C(37) 39.2(5) . . . . yes
C(36) Rh(4) C(33) C(38) 162(1) . . . . yes
C(36) Rh(4) C(34) C(39) -155.9(10) . . . . yes
C(36) Rh(4) C(35) C(40) -121(1) . . . . yes
C(36) Rh(4) C(37) C(42) 124.3(10) . . . . yes
C(36) C(35) Rh(4) C(37) -37.7(5) . . . . yes
C(36) C(35) Rh(4) C(43) -115.9(7) . . . . yes
C(36) C(35) Rh(4) C(44) 130.8(6) . . . . yes
C(36) C(35) C(34) C(39) -177.4(9) . . . . yes
C(36) C(37) Rh(4) C(43) -177.5(5) . . . . yes
C(36) C(37) Rh(4) C(44) 10.1(9) . . . . yes
C(36) C(37) C(33) C(38) 173.7(8) . . . . yes
C(37) Rh(4) Rh(3) C(43) -25.9(6) . . . . yes
C(37) Rh(4) Rh(3) C(44) 172.0(6) . . . . yes
C(37) Rh(4) S(2) C(47) 96.9(8) . . . . yes
C(37) Rh(4) S(2) C(49) -35(1) . . . . yes
C(37) Rh(4) S(4) C(44) 146.9(4) . . . . yes
C(37) Rh(4) S(4) C(47) -6(4) . . . . yes
C(37) Rh(4) C(33) C(38) 123(1) . . . . yes
C(37) Rh(4) C(34) C(39) 160.7(9) . . . . yes
C(37) Rh(4) C(35) C(40) -158.7(9) . . . . yes
C(37) Rh(4) C(36) C(41) -116.0(9) . . . . yes
C(37) C(33) Rh(4) C(43) -118.2(5) . . . . yes
C(37) C(33) Rh(4) C(44) 134.2(5) . . . . yes
C(37) C(33) C(34) C(39) 177.5(9) . . . . yes
C(37) C(36) Rh(4) C(43) 4.2(8) . . . . yes
C(37) C(36) Rh(4) C(44) -174.9(5) . . . . yes
C(37) C(36) C(35) C(40) -176.0(9) . . . . yes
C(38) C(33) Rh(4) C(43) 5.2(9) . . . . yes
C(38) C(33) Rh(4) C(44) -102.4(9) . . . . yes
C(38) C(33) C(34) C(39) 1(1) . . . . yes
C(38) C(33) C(37) C(42) 0(1) . . . . yes
C(39) C(34) Rh(4) C(43) 61.5(9) . . . . yes
C(39) C(34) Rh(4) C(44) -45.8(9) . . . . yes
C(39) C(34) C(35) C(40) 0(1) . . . . yes
C(40) C(35) Rh(4) C(43) 123.0(8) . . . . yes
C(40) C(35) Rh(4) C(44) 9.7(8) . . . . yes
C(40) C(35) C(36) C(41) 0(1) . . . . yes
C(41) C(36) Rh(4) C(43) -111.8(8) . . . . yes
C(41) C(36) Rh(4) C(44) 69.1(8) . . . . yes
C(41) C(36) C(37) C(42) -2(1) . . . . yes
C(42) C(37) Rh(4) C(43) -53.2(8) . . . . yes
C(42) C(37) Rh(4) C(44) 134.3(8) . . . . yes
C(43) Rh(3) Rh(4) C(44) 162.0(4) . . . . yes
C(43) Rh(3) S(2) C(47) 171.8(7) . . . . yes
C(43) Rh(3) S(2) C(49) -69(1) . . . . yes
C(43) Rh(3) S(4) C(44) 102.3(5) . . . . yes
C(43) Rh(3) S(4) C(47) -119(2) . . . . yes
C(43) Rh(4) Rh(3) C(44) -162.0(4) . . . . yes
C(43) Rh(4) S(2) C(47) -160.9(8) . . . . yes
C(43) Rh(4) S(2) C(49) 66(1) . . . . yes
C(43) Rh(4) S(4) C(44) -100.8(5) . . . . yes
C(43) Rh(4) S(4) C(47) 106(3) . . . . yes
C(44) Rh(3) S(2) C(47) 67.2(7) . . . . yes
C(44) Rh(3) S(2) C(49) -174(1) . . . . yes
C(44) Rh(3) S(4) C(47) 137(2) . . . . yes
C(44) Rh(4) S(2) C(47) -56.4(8) . . . . yes
C(44) Rh(4) S(2) C(49) 171(1) . . . . yes
C(44) Rh(4) S(4) C(47) -153(3) . . . . yes
C(44) S(4) S(2) C(47) -166(2) . . . . yes
C(44) S(4) S(2) C(49) -177(2) . . . . yes
C(44) S(4) C(47) C(46) -121(2) . . . . yes
C(46) C(45) C(48) C(49) -58(2) . . . . yes
C(46) C(47) S(2) C(49) 56(1) . . . . yes
C(47) S(2) C(49) C(48) -61(2) . . . . yes
C(47) S(4) S(2) C(49) -11(3) . . . . yes
C(47) C(46) C(45) C(48) 63(2) . . . . yes
C(50) C(51) C(52) C(53) 0(1) . . . . yes
C(50) C(55) C(54) C(53) 1(1) . . . . yes
C(50) B(1) C(56) C(57) -51.9(10) . . . . yes
C(50) B(1) C(56) C(61) 134.3(8) . . . . yes
C(50) B(1) C(62) C(63) 21.8(10) . . . . yes
C(50) B(1) C(62) C(67) -163.2(7) . . . . yes
C(50) B(1) C(68) C(69) -80.4(9) . . . . yes
C(50) B(1) C(68) C(73) 94.4(9) . . . . yes
C(51) C(50) C(55) C(54) 0(1) . . . . yes
C(51) C(50) B(1) C(56) -8(1) . . . . yes
C(51) C(50) B(1) C(62) -124.3(9) . . . . yes
C(51) C(50) B(1) C(68) 114.8(9) . . . . yes
C(51) C(52) C(53) C(54) 0(1) . . . . yes
C(52) C(51) C(50) C(55) -1(1) . . . . yes
C(52) C(51) C(50) B(1) 179.7(9) . . . . yes
C(52) C(53) C(54) C(55) -1(1) . . . . yes
C(54) C(55) C(50) B(1) 179.3(9) . . . . yes
C(55) C(50) B(1) C(56) 172.9(7) . . . . yes
C(55) C(50) B(1) C(62) 57.0(9) . . . . yes
C(55) C(50) B(1) C(68) -63.9(10) . . . . yes
C(56) C(57) C(58) C(59) 2(1) . . . . yes
C(56) C(61) C(60) C(59) -2(1) . . . . yes
C(56) B(1) C(62) C(63) -98.7(8) . . . . yes
C(56) B(1) C(62) C(67) 76.2(9) . . . . yes
C(56) B(1) C(68) C(69) 42.4(10) . . . . yes
C(56) B(1) C(68) C(73) -142.8(7) . . . . yes
C(57) C(56) C(61) C(60) 3(1) . . . . yes
C(57) C(56) B(1) C(62) 67.2(9) . . . . yes
C(57) C(56) B(1) C(68) -171.0(7) . . . . yes
C(57) C(58) C(59) C(60) 0(2) . . . . yes
C(58) C(57) C(56) C(61) -3(1) . . . . yes
C(58) C(57) C(56) B(1) -178.1(9) . . . . yes
C(58) C(59) C(60) C(61) 0(1) . . . . yes
C(60) C(61) C(56) B(1) 177.9(8) . . . . yes
C(61) C(56) B(1) C(62) -106.5(8) . . . . yes
C(61) C(56) B(1) C(68) 15(1) . . . . yes
C(62) C(63) C(64) C(65) 0(1) . . . . yes
C(62) C(67) C(66) C(65) 0(1) . . . . yes
C(62) B(1) C(68) C(69) 159.9(7) . . . . yes
C(62) B(1) C(68) C(73) -25.3(10) . . . . yes
C(63) C(62) C(67) C(66) 0(1) . . . . yes
C(63) C(62) B(1) C(68) 138.9(7) . . . . yes
C(63) C(64) C(65) C(66) 0(1) . . . . yes
C(64) C(63) C(62) C(67) 0(1) . . . . yes
C(64) C(63) C(62) B(1) 175.4(7) . . . . yes
C(64) C(65) C(66) C(67) 0(1) . . . . yes
C(66) C(67) C(62) B(1) -176.2(8) . . . . yes
C(67) C(62) B(1) C(68) -46.1(9) . . . . yes
C(68) C(69) C(70) C(71) -3(1) . . . . yes
C(68) C(73) C(72) C(71) -3(1) . . . . yes
C(69) C(68) C(73) C(72) 1(1) . . . . yes
C(69) C(70) C(71) C(72) 1(1) . . . . yes
C(70) C(69) C(68) C(73) 1(1) . . . . yes
C(70) C(69) C(68) B(1) 177.0(7) . . . . yes
C(70) C(71) C(72) C(73) 2(1) . . . . yes
C(72) C(73) C(68) B(1) -173.7(8) . . . . yes
C(74) C(75) C(76) C(77) 0(1) . . . . yes
C(74) C(79) C(78) C(77) 0(1) . . . . yes
C(74) B(2) C(80) C(81) -69.5(9) . . . . yes
C(74) B(2) C(80) C(85) 103.9(8) . . . . yes
C(74) B(2) C(86) C(87) -169.7(7) . . . . yes
C(74) B(2) C(86) C(91) 13(1) . . . . yes
C(74) B(2) C(92) C(93) 126.6(8) . . . . yes
C(74) B(2) C(92) C(97) -59.3(9) . . . . yes
C(75) C(74) C(79) C(78) 1(1) . . . . yes
C(75) C(74) B(2) C(80) 119.8(8) . . . . yes
C(75) C(74) B(2) C(86) -119.4(8) . . . . yes
C(75) C(74) B(2) C(92) -3(1) . . . . yes
C(75) C(76) C(77) C(78) 2(1) . . . . yes
C(76) C(75) C(74) C(79) -1(1) . . . . yes
C(76) C(75) C(74) B(2) -179.7(8) . . . . yes
C(76) C(77) C(78) C(79) -1(1) . . . . yes
C(78) C(79) C(74) B(2) 180.0(8) . . . . yes
C(79) C(74) B(2) C(80) -58.0(9) . . . . yes
C(79) C(74) B(2) C(86) 62.7(9) . . . . yes
C(79) C(74) B(2) C(92) 178.6(7) . . . . yes
C(80) C(81) C(82) C(83) 0(1) . . . . yes
C(80) C(85) C(84) C(83) -2(1) . . . . yes
C(80) B(2) C(86) C(87) -52.7(9) . . . . yes
C(80) B(2) C(86) C(91) 130.3(8) . . . . yes
C(80) B(2) C(92) C(93) 7(1) . . . . yes
C(80) B(2) C(92) C(97) -178.3(7) . . . . yes
C(81) C(80) C(85) C(84) 1(1) . . . . yes
C(81) C(80) B(2) C(86) 171.8(7) . . . . yes
C(81) C(80) B(2) C(92) 51.9(9) . . . . yes
C(81) C(82) C(83) C(84) -1(1) . . . . yes
C(82) C(81) C(80) C(85) 0(1) . . . . yes
C(82) C(81) C(80) B(2) 174.2(8) . . . . yes
C(82) C(83) C(84) C(85) 2(1) . . . . yes
C(84) C(85) C(80) B(2) -172.7(8) . . . . yes
C(85) C(80) B(2) C(86) -14(1) . . . . yes
C(85) C(80) B(2) C(92) -134.7(8) . . . . yes
C(86) C(87) C(88) C(89) 0(1) . . . . yes
C(86) C(91) C(90) C(89) 0(1) . . . . yes
C(86) B(2) C(92) C(93) -115.6(8) . . . . yes
C(86) B(2) C(92) C(97) 58.4(9) . . . . yes
C(87) C(86) C(91) C(90) 0(1) . . . . yes
C(87) C(86) B(2) C(92) 71.5(9) . . . . yes
C(87) C(88) C(89) C(90) 0(1) . . . . yes
C(88) C(87) C(86) C(91) 0(1) . . . . yes
C(88) C(87) C(86) B(2) -177.4(9) . . . . yes
C(88) C(89) C(90) C(91) 0(1) . . . . yes
C(90) C(91) C(86) B(2) 177.5(8) . . . . yes
C(91) C(86) B(2) C(92) -105.4(8) . . . . yes
C(92) C(93) C(94) C(95) -2(1) . . . . yes
C(92) C(97) C(96) C(95) 2(1) . . . . yes
C(93) C(92) C(97) C(96) -5(1) . . . . yes
C(93) C(94) C(95) C(96) 0(1) . . . . yes
C(94) C(93) C(92) C(97) 5(1) . . . . yes
C(94) C(93) C(92) B(2) 179.4(8) . . . . yes
C(94) C(95) C(96) C(97) 0(1) . . . . yes
C(96) C(97) C(92) B(2) -179.6(9) . . . . yes
C(96) C(97) C(92) B(2) -179.6(9) . . . . yes
